data_4122656
loop_
_publ_author_name
'Xiao, Wenchang'
'Hu, Chunhua'
'Ward, Michael D.'

_publ_section_title
;
 Guest Exchange through Single Crystal-Single Crystal Transformations in a
 Flexible Hydrogen-Bonded Framework.
;
_journal_issue 40
_journal_name_full 'Journal of the American Chemical Society'
_journal_page_first 14200
_journal_paper_doi 10.1021/ja507689m
_journal_volume 136
_journal_year 2014
_chemical_formula_sum 'C54 H82 N12 O17 S4'
_chemical_formula_weight 1299.56
_chemical_name_systematic
; 
 ? 
;
_space_group_IT_number 1
_symmetry_cell_setting triclinic
_symmetry_space_group_name_Hall 'P 1'
_symmetry_space_group_name_H-M 'P 1'
_atom_sites_solution_hydrogens geom
_atom_sites_solution_primary direct
_atom_sites_solution_secondary difmap
_audit_creation_method SHELXL-97
_cell_angle_alpha 84.671(5)
_cell_angle_beta 87.393(5)
_cell_angle_gamma 83.725(4)
_cell_formula_units_Z 4
_cell_length_a 12.043(5)
_cell_length_b 15.891(6)
_cell_length_c 34.087(13)
_cell_measurement_reflns_used 7887
_cell_measurement_temperature 100(2)
_cell_measurement_theta_max 21.95
_cell_measurement_theta_min 2.40
_cell_volume 6452(4)
_computing_cell_refinement 'Bruker SAINT'
_computing_data_collection 'Bruker APEX2'
_computing_data_reduction 'Bruker SAINT'
_computing_molecular_graphics 'Bruker SHELXTL'
_computing_publication_material 'Bruker SHELXTL'
_computing_structure_refinement 'SHELXL-97 (Sheldrick, 2008)'
_computing_structure_solution 'SHELXS-97 (Sheldrick, 2008)'
_diffrn_ambient_temperature 100(2)
_diffrn_measured_fraction_theta_full 0.952
_diffrn_measured_fraction_theta_max 0.952
_diffrn_measurement_device_type 'Bruker APEX-II CCD'
_diffrn_measurement_method '\w scans'
_diffrn_radiation_monochromator graphite
_diffrn_radiation_source 'fine-focus sealed tube'
_diffrn_radiation_type MoK\a
_diffrn_radiation_wavelength 0.71073
_diffrn_reflns_av_R_equivalents 0.0594
_diffrn_reflns_av_sigmaI/netI 0.3550
_diffrn_reflns_limit_h_max 14
_diffrn_reflns_limit_h_min -14
_diffrn_reflns_limit_k_max 18
_diffrn_reflns_limit_k_min -18
_diffrn_reflns_limit_l_max 40
_diffrn_reflns_limit_l_min -40
_diffrn_reflns_number 53319
_diffrn_reflns_theta_full 24.93
_diffrn_reflns_theta_max 24.93
_diffrn_reflns_theta_min 1.20
_exptl_absorpt_coefficient_mu 0.222
_exptl_absorpt_correction_T_max 0.9674
_exptl_absorpt_correction_T_min 0.9202
_exptl_absorpt_correction_type multi-scan
_exptl_absorpt_process_details SADABS
_exptl_crystal_colour white
_exptl_crystal_density_diffrn 1.338
_exptl_crystal_density_method 'not measured'
_exptl_crystal_description block
_exptl_crystal_F_000 2760
_exptl_crystal_size_max 0.38
_exptl_crystal_size_mid 0.32
_exptl_crystal_size_min 0.15
_refine_diff_density_max 1.591
_refine_diff_density_min -1.009
_refine_diff_density_rms 0.159
_refine_ls_abs_structure_details 'Flack H D (1983), Acta Cryst. A39, 876-881'
_refine_ls_abs_structure_Flack 0.5(2)
_refine_ls_extinction_method none
_refine_ls_goodness_of_fit_ref 1.025
_refine_ls_hydrogen_treatment constr
_refine_ls_matrix_type full
_refine_ls_number_parameters 1041
_refine_ls_number_reflns 36064
_refine_ls_number_restraints 2844
_refine_ls_restrained_S_all 1.045
_refine_ls_R_factor_all 0.2252
_refine_ls_R_factor_gt 0.1405
_refine_ls_shift/su_max 0.001
_refine_ls_shift/su_mean 0.000
_refine_ls_structure_factor_coef Fsqd
_refine_ls_weighting_details 'calc w=1/[\s^2^(Fo^2^)+(0.0310P)^2^+0.0000P] where P=(Fo^2^+2Fc^2^)/3'
_refine_ls_weighting_scheme calc
_refine_ls_wR_factor_gt 0.3221
_refine_ls_wR_factor_ref 0.3487
_reflns_number_gt 12474
_reflns_number_total 36064
_reflns_threshold_expression >2sigma(I)
_cod_data_source_file ja507689m_si_005.cif
_cod_data_source_block 14mdw07x_p1
_cod_depositor_comments
;
The following automatic conversions were performed:

'_symmetry_cell_setting' value 'Triclinic' changed to 'triclinic'
according to
/home/saulius/struct/COD-crude-data--automatic-downloads/rss-feeds/ACS/lib/dictionaries/cif_core.dic
dictionary named 'cif_core.dic' version 2.4.2 from 2011-04-26.

Automatic conversion script
Id: cif_fix_values 2281 2013-09-26 08:29:07Z andrius 

 Adding full bibliography for 4122652--4122656.cif.
;
_cod_original_cell_volume 6453(4)
_cod_database_code 4122656

loop_
_symmetry_equiv_pos_as_xyz
'x, y, z'

loop_
_atom_site_label
_atom_site_type_symbol
_atom_site_fract_x
_atom_site_fract_y
_atom_site_fract_z
_atom_site_U_iso_or_equiv
_atom_site_adp_type
_atom_site_occupancy
_atom_site_symmetry_multiplicity
_atom_site_calc_flag
_atom_site_refinement_flags
_atom_site_disorder_assembly
_atom_site_disorder_group
S1 S 0.9430(6) 0.3786(4) 0.2568(2) 0.0103(8) Uiso 0.685(10) 1 d PD A 1
O1 O 0.8949(13) 0.3020(8) 0.2727(4) 0.0051(11) Uiso 0.685(10) 1 d PD A 1
O2 O 1.0647(8) 0.3710(11) 0.2572(5) 0.0051(11) Uiso 0.685(10) 1 d PD A 1
O3 O 0.8983(15) 0.4078(11) 0.2187(4) 0.0051(11) Uiso 0.685(10) 1 d PD A 1
S2 S 0.9683(6) 0.9554(5) 0.2284(2) 0.0103(8) Uiso 0.685(10) 1 d PD A 1
O4 O 1.0915(10) 0.9467(12) 0.2294(5) 0.0051(11) Uiso 0.685(10) 1 d PD A 1
O5 O 0.9165(13) 1.0336(8) 0.2407(5) 0.0051(11) Uiso 0.685(10) 1 d PD A 1
O6 O 0.9332(14) 0.9390(11) 0.1899(4) 0.0051(11) Uiso 0.685(10) 1 d PD A 1
S3 S 0.4576(7) 1.0587(5) 0.5101(2) 0.0103(8) Uiso 0.685(10) 1 d PD A 1
O7 O 0.4980(13) 1.0331(10) 0.5485(4) 0.0051(11) Uiso 0.685(10) 1 d PD A 1
O8 O 0.3364(10) 1.0583(11) 0.5086(5) 0.0051(11) Uiso 0.685(10) 1 d PD A 1
O9 O 0.4932(13) 1.1357(8) 0.4903(5) 0.0051(11) Uiso 0.685(10) 1 d PD A 1
S4 S 0.4218(6) 0.5008(4) 0.5695(2) 0.0103(8) Uiso 0.685(10) 1 d PD A 1
O10 O 0.4686(13) 0.5367(10) 0.6015(4) 0.0051(11) Uiso 0.685(10) 1 d PD A 1
O11 O 0.4728(13) 0.4162(8) 0.5616(5) 0.0051(11) Uiso 0.685(10) 1 d PD A 1
O12 O 0.2997(9) 0.5070(10) 0.5690(5) 0.0051(11) Uiso 0.685(10) 1 d PD A 1
S1' S 0.9388(13) 0.3664(8) 0.2671(4) 0.0103(8) Uiso 0.315(10) 1 d PD A 2
O1' O 0.894(3) 0.2917(17) 0.2869(9) 0.0051(11) Uiso 0.315(10) 1 d PD A 2
O2' O 1.0602(17) 0.360(2) 0.2705(10) 0.0051(11) Uiso 0.315(10) 1 d PD A 2
O3' O 0.906(3) 0.390(2) 0.2276(7) 0.0051(11) Uiso 0.315(10) 1 d PD A 2
S2' S 0.9717(12) 0.9452(9) 0.2181(4) 0.0103(8) Uiso 0.315(10) 1 d PD A 2
O4' O 1.0942(15) 0.951(2) 0.2160(9) 0.0051(11) Uiso 0.315(10) 1 d PD A 2
O5' O 0.919(2) 1.0320(13) 0.2229(9) 0.0051(11) Uiso 0.315(10) 1 d PD A 2
O6' O 0.943(3) 0.921(2) 0.1802(7) 0.0051(11) Uiso 0.315(10) 1 d PD A 2
S3' S 0.4606(12) 1.0408(8) 0.5212(4) 0.0103(8) Uiso 0.315(10) 1 d PD A 2
O7' O 0.495(2) 1.0078(19) 0.5611(6) 0.0051(11) Uiso 0.315(10) 1 d PD A 2
O8' O 0.3378(15) 1.048(2) 0.5218(9) 0.0051(11) Uiso 0.315(10) 1 d PD A 2
O9' O 0.502(2) 1.1223(14) 0.5096(9) 0.0051(11) Uiso 0.315(10) 1 d PD A 2
S4' S 0.4179(11) 0.4887(8) 0.5570(4) 0.0103(8) Uiso 0.315(10) 1 d PD A 2
O10' O 0.445(2) 0.499(2) 0.5971(6) 0.0051(11) Uiso 0.315(10) 1 d PD A 2
O11' O 0.474(2) 0.4161(15) 0.5404(9) 0.0051(11) Uiso 0.315(10) 1 d PD A 2
O12' O 0.3002(15) 0.5063(19) 0.5492(9) 0.0051(11) Uiso 0.315(10) 1 d PD A 2
C1 C 0.8859(10) 0.4543(7) 0.2922(4) 0.0219(10) Uiso 1 1 d GD . .
C2 C 0.9518(8) 0.5168(8) 0.3000(4) 0.0219(10) Uiso 1 1 d G A .
H2 H 1.0268 0.5152 0.2899 0.026 Uiso 1 1 calc R . .
C3 C 0.9080(10) 0.5818(7) 0.3227(4) 0.0219(10) Uiso 1 1 d G A .
H3 H 0.9531 0.6246 0.3280 0.026 Uiso 1 1 calc R . .
C4 C 0.7983(11) 0.5843(7) 0.3374(4) 0.0219(10) Uiso 1 1 d G A .
C5 C 0.7324(8) 0.5217(8) 0.3295(4) 0.0219(10) Uiso 1 1 d G A .
H5 H 0.6574 0.5234 0.3396 0.026 Uiso 1 1 calc R . .
C6 C 0.7762(10) 0.4567(7) 0.3069(4) 0.0219(10) Uiso 1 1 d G A .
H6 H 0.7311 0.4140 0.3015 0.026 Uiso 1 1 calc R . .
C7 C 0.9257(11) 0.8759(7) 0.2585(3) 0.0219(10) Uiso 1 1 d GD . .
C8 C 0.8231(10) 0.8459(8) 0.2544(3) 0.0219(10) Uiso 1 1 d G A .
H8 H 0.7859 0.8577 0.2302 0.026 Uiso 1 1 calc R . .
C9 C 0.7748(9) 0.7985(8) 0.2857(4) 0.0219(10) Uiso 1 1 d G A .
H9 H 0.7047 0.7780 0.2829 0.026 Uiso 1 1 calc R . .
C10 C 0.8292(11) 0.7812(8) 0.3211(3) 0.0219(10) Uiso 1 1 d GD A .
C11 C 0.9318(11) 0.8112(8) 0.3253(3) 0.0219(10) Uiso 1 1 d G A .
H11 H 0.9690 0.7994 0.3494 0.026 Uiso 1 1 calc R . .
C12 C 0.9801(9) 0.8586(8) 0.2940(4) 0.0219(10) Uiso 1 1 d G A .
H12 H 1.0502 0.8791 0.2968 0.026 Uiso 1 1 calc R . .
C13 C 0.5074(10) 0.9708(7) 0.4840(4) 0.0219(10) Uiso 1 1 d GD . .
C14 C 0.6170(10) 0.9696(7) 0.4693(4) 0.0219(10) Uiso 1 1 d G A .
H14 H 0.6603 1.0139 0.4739 0.026 Uiso 1 1 calc R . .
C15 C 0.6632(8) 0.9036(8) 0.4477(4) 0.0219(10) Uiso 1 1 d G A .
H15 H 0.7382 0.9028 0.4376 0.026 Uiso 1 1 calc R . .
C16 C 0.5999(11) 0.8387(7) 0.4408(4) 0.0219(10) Uiso 1 1 d GD A .
C17 C 0.4903(10) 0.8399(7) 0.4556(4) 0.0219(10) Uiso 1 1 d G A .
H17 H 0.4470 0.7956 0.4509 0.026 Uiso 1 1 calc R . .
C18 C 0.4440(8) 0.9059(8) 0.4772(4) 0.0219(10) Uiso 1 1 d G A .
H18 H 0.3691 0.9067 0.4872 0.026 Uiso 1 1 calc R . .
C19 C 0.4677(10) 0.5666(7) 0.5227(3) 0.0219(10) Uiso 1 1 d GD . .
C20 C 0.5573(10) 0.6116(8) 0.5285(3) 0.0219(10) Uiso 1 1 d G A .
H20 H 0.5825 0.6137 0.5544 0.026 Uiso 1 1 calc R . .
C21 C 0.6100(9) 0.6537(8) 0.4966(4) 0.0219(10) Uiso 1 1 d G A .
H21 H 0.6713 0.6845 0.5006 0.026 Uiso 1 1 calc R . .
C22 C 0.5731(11) 0.6507(8) 0.4587(3) 0.0219(10) Uiso 1 1 d G A .
C23 C 0.4835(11) 0.6057(8) 0.4528(3) 0.0219(10) Uiso 1 1 d G A .
H23 H 0.4583 0.6037 0.4270 0.026 Uiso 1 1 calc R . .
C24 C 0.4308(9) 0.5636(8) 0.4848(3) 0.0219(10) Uiso 1 1 d GD A .
H24 H 0.3695 0.5329 0.4808 0.026 Uiso 1 1 calc R . .
C25 C 0.7531(12) 0.6543(7) 0.3641(3) 0.0219(10) Uiso 1 1 d G . .
C26 C 0.7692(12) 0.7397(7) 0.3571(3) 0.0219(10) Uiso 1 1 d GD A .
C27 C 0.7197(12) 0.7979(5) 0.3823(4) 0.0219(10) Uiso 1 1 d G A .
H27 H 0.7307 0.8563 0.3775 0.026 Uiso 1 1 calc R . .
C28 C 0.6540(12) 0.7706(7) 0.4146(3) 0.0219(10) Uiso 1 1 d GD A .
C29 C 0.6379(11) 0.6852(7) 0.4217(3) 0.0219(10) Uiso 1 1 d G A .
C30 C 0.6875(12) 0.6270(5) 0.3964(4) 0.0219(10) Uiso 1 1 d G A .
H30 H 0.6765 0.5686 0.4012 0.026 Uiso 1 1 calc R . .
S6 S 0.4748(4) 0.9479(3) 0.20524(16) 0.0183(8) Uiso 1 1 d D . .
O16 O 0.5987(8) 0.9452(7) 0.2070(4) 0.0188(12) Uiso 1 1 d D . .
O17 O 0.4269(11) 1.0355(6) 0.2112(4) 0.0188(12) Uiso 1 1 d D . .
O18 O 0.4480(10) 0.9176(7) 0.1692(3) 0.0188(12) Uiso 1 1 d D . .
S5 S 0.4458(6) 0.3952(5) 0.2555(3) 0.0183(8) Uiso 0.740(17) 1 d PD B 1
O13 O 0.4076(14) 0.3181(9) 0.2738(5) 0.0188(12) Uiso 0.740(17) 1 d PD B 1
O14 O 0.5680(10) 0.3884(11) 0.2558(5) 0.0188(12) Uiso 0.740(17) 1 d PD B 1
O15 O 0.4023(15) 0.4169(11) 0.2166(4) 0.0188(12) Uiso 0.740(17) 1 d PD B 1
S7 S -0.0404(7) 1.0767(5) 0.5072(3) 0.0183(8) Uiso 0.740(17) 1 d PD B 1
O19 O -0.1635(10) 1.0811(11) 0.5053(6) 0.0188(12) Uiso 0.740(17) 1 d PD B 1
O20 O -0.0029(15) 1.1553(9) 0.4905(5) 0.0188(12) Uiso 0.740(17) 1 d PD B 1
O21 O -0.0067(15) 1.0440(11) 0.5457(4) 0.0188(12) Uiso 0.740(17) 1 d PD B 1
S8 S -0.0754(7) 0.4911(5) 0.5477(2) 0.0183(8) Uiso 0.740(17) 1 d PD B 1
O22 O -0.0282(15) 0.4123(8) 0.5322(5) 0.0188(12) Uiso 0.740(17) 1 d PD B 1
O23 O -0.2002(10) 0.4986(11) 0.5457(6) 0.0188(12) Uiso 0.740(17) 1 d PD B 1
O24 O -0.0350(14) 0.5002(11) 0.5860(4) 0.0188(12) Uiso 0.740(17) 1 d PD B 1
S5' S 0.4406(16) 0.3789(10) 0.2684(7) 0.0183(8) Uiso 0.260(17) 1 d PD B 2
O13' O 0.398(3) 0.305(2) 0.2903(12) 0.0188(12) Uiso 0.260(17) 1 d PD B 2
O14' O 0.5625(18) 0.366(3) 0.2702(13) 0.0188(12) Uiso 0.260(17) 1 d PD B 2
O15' O 0.407(3) 0.392(3) 0.2281(8) 0.0188(12) Uiso 0.260(17) 1 d PD B 2
S7' S -0.0414(16) 1.0536(14) 0.5181(6) 0.0183(8) Uiso 0.260(17) 1 d PD B 2
O19' O -0.1638(19) 1.057(3) 0.5177(13) 0.0188(12) Uiso 0.260(17) 1 d PD B 2
O20' O -0.009(4) 1.137(2) 0.5046(13) 0.0188(12) Uiso 0.260(17) 1 d PD B 2
O21' O -0.007(4) 1.028(3) 0.5583(9) 0.0188(12) Uiso 0.260(17) 1 d PD B 2
S8' S -0.0791(19) 0.5110(12) 0.5469(5) 0.0183(8) Uiso 0.260(17) 1 d PD B 2
O22' O -0.047(3) 0.4197(10) 0.5433(11) 0.0188(12) Uiso 0.260(17) 1 d PD B 2
O23' O -0.200(2) 0.532(3) 0.5458(15) 0.0188(12) Uiso 0.260(17) 1 d PD B 2
O24' O -0.027(3) 0.537(3) 0.5806(11) 0.0188(12) Uiso 0.260(17) 1 d PD B 2
C31 C 0.3871(11) 0.4753(7) 0.2874(4) 0.027(2) Uiso 1 1 d GD . .
C32 C 0.4528(9) 0.5389(8) 0.2940(4) 0.027(2) Uiso 1 1 d G B .
H32 H 0.5275 0.5369 0.2837 0.033 Uiso 1 1 calc R . .
C33 C 0.4092(11) 0.6054(7) 0.3158(4) 0.027(2) Uiso 1 1 d G B .
H33 H 0.4542 0.6488 0.3203 0.033 Uiso 1 1 calc R . .
C34 C 0.2999(11) 0.6083(7) 0.3310(4) 0.027(2) Uiso 1 1 d GD B .
C35 C 0.2342(9) 0.5447(8) 0.3244(4) 0.027(2) Uiso 1 1 d G B .
H35 H 0.1595 0.5467 0.3348 0.033 Uiso 1 1 calc R . .
C36 C 0.2778(10) 0.4782(7) 0.3026(4) 0.027(2) Uiso 1 1 d G B .
H36 H 0.2328 0.4347 0.2981 0.033 Uiso 1 1 calc R . .
C37 C 0.4258(11) 0.8858(8) 0.2449(3) 0.025(2) Uiso 1 1 d G . .
C38 C 0.4577(10) 0.9009(7) 0.2821(3) 0.025(2) Uiso 1 1 d G . .
H38 H 0.5117 0.9392 0.2846 0.030 Uiso 1 1 calc R . .
C39 C 0.4105(12) 0.8599(8) 0.3156(3) 0.025(2) Uiso 1 1 d G . .
H39 H 0.4323 0.8702 0.3410 0.030 Uiso 1 1 calc R . .
C40 C 0.3315(11) 0.8038(8) 0.3118(3) 0.025(2) Uiso 1 1 d GD . .
C41 C 0.2997(10) 0.7888(7) 0.2746(4) 0.025(2) Uiso 1 1 d G . .
H41 H 0.2457 0.7505 0.2721 0.030 Uiso 1 1 calc R . .
C42 C 0.3468(11) 0.8298(8) 0.2412(3) 0.025(2) Uiso 1 1 d G . .
H42 H 0.3250 0.8195 0.2158 0.030 Uiso 1 1 calc R . .
C43 C 0.0097(12) 0.9919(7) 0.4792(4) 0.032(2) Uiso 1 1 d GD . .
C44 C 0.1173(11) 0.9935(7) 0.4627(4) 0.032(2) Uiso 1 1 d G B .
H44 H 0.1601 1.0382 0.4673 0.039 Uiso 1 1 calc R . .
C45 C 0.1621(9) 0.9298(9) 0.4395(4) 0.032(2) Uiso 1 1 d G B .
H45 H 0.2356 0.9310 0.4283 0.039 Uiso 1 1 calc R . .
C46 C 0.0995(12) 0.8645(8) 0.4328(4) 0.032(2) Uiso 1 1 d GD B .
C47 C -0.0080(11) 0.8628(7) 0.4493(4) 0.032(2) Uiso 1 1 d G B .
H47 H -0.0509 0.8181 0.4447 0.039 Uiso 1 1 calc R . .
C48 C -0.0529(9) 0.9265(8) 0.4725(4) 0.032(2) Uiso 1 1 d G B .
H48 H -0.1264 0.9254 0.4837 0.039 Uiso 1 1 calc R . .
C49 C -0.0236(12) 0.5767(8) 0.5089(3) 0.029(2) Uiso 1 1 d GD . .
C50 C 0.0828(11) 0.6006(8) 0.5126(3) 0.029(2) Uiso 1 1 d G B .
H50 H 0.1225 0.5832 0.5359 0.035 Uiso 1 1 calc R . .
C51 C 0.1312(9) 0.6502(9) 0.4821(4) 0.029(2) Uiso 1 1 d G B .
H51 H 0.2039 0.6666 0.4846 0.035 Uiso 1 1 calc R . .
C52 C 0.0732(12) 0.6758(8) 0.4480(3) 0.029(2) Uiso 1 1 d GD B .
C53 C -0.0332(12) 0.6518(9) 0.4443(3) 0.029(2) Uiso 1 1 d G B .
H53 H -0.0728 0.6693 0.4210 0.035 Uiso 1 1 calc R . .
C54 C -0.0816(9) 0.6023(9) 0.4748(4) 0.029(2) Uiso 1 1 d G B .
H54 H -0.1543 0.5859 0.4723 0.035 Uiso 1 1 calc R . .
C55 C 0.2507(12) 0.6807(6) 0.3552(3) 0.0217(19) Uiso 1 1 d GD . .
C56 C 0.2678(11) 0.7658(7) 0.3476(3) 0.0217(19) Uiso 1 1 d GD B .
C57 C 0.2201(12) 0.8250(5) 0.3727(4) 0.0217(19) Uiso 1 1 d G B .
H57 H 0.2318 0.8832 0.3675 0.026 Uiso 1 1 calc R . .
C58 C 0.1552(11) 0.7989(6) 0.4054(3) 0.0217(19) Uiso 1 1 d GD B .
C59 C 0.1381(11) 0.7138(7) 0.4131(3) 0.0217(19) Uiso 1 1 d GD B .
C60 C 0.1858(12) 0.6547(5) 0.3879(4) 0.0217(19) Uiso 1 1 d G B .
H60 H 0.1741 0.5965 0.3932 0.026 Uiso 1 1 calc R . .
S11 S 0.9662(4) 0.4467(3) 1.04854(15) 0.0191(8) Uiso 1 1 d D . .
O31 O 0.9206(10) 0.3691(6) 1.0421(3) 0.0131(11) Uiso 1 1 d D . .
O32 O 0.9269(9) 0.4779(7) 1.0858(3) 0.0131(11) Uiso 1 1 d D . .
O33 O 1.0881(7) 0.4342(7) 1.0448(3) 0.0131(11) Uiso 1 1 d D . .
S9 S 0.4087(8) 0.4660(7) 0.7601(3) 0.0191(8) Uiso 0.62(2) 1 d PD C 1
O25 O 0.4490(16) 0.3806(9) 0.7755(6) 0.0131(11) Uiso 0.62(2) 1 d PD C 1
O26 O 0.4413(17) 0.4944(12) 0.7207(5) 0.0131(11) Uiso 0.62(2) 1 d PD C 1
O27 O 0.2884(12) 0.4840(14) 0.7672(6) 0.0131(11) Uiso 0.62(2) 1 d PD C 1
S10 S 0.4303(8) 1.0460(6) 0.7377(3) 0.0191(8) Uiso 0.62(2) 1 d PD C 1
O28 O 0.4848(16) 1.0305(13) 0.7007(5) 0.0131(11) Uiso 0.62(2) 1 d PD C 1
O29 O 0.4609(16) 1.1216(10) 0.7533(6) 0.0131(11) Uiso 0.62(2) 1 d PD C 1
O30 O 0.3087(12) 1.0394(13) 0.7381(6) 0.0131(11) Uiso 0.62(2) 1 d PD C 1
S12 S 1.0045(10) 1.0106(7) 0.9962(3) 0.0191(8) Uiso 0.62(2) 1 d PD C 1
O34 O 1.1255(12) 0.9925(13) 0.9959(6) 0.0131(11) Uiso 0.62(2) 1 d PD C 1
O35 O 0.9558(19) 1.0056(14) 1.0354(5) 0.0131(11) Uiso 0.62(2) 1 d PD C 1
O36 O 0.9758(19) 1.0932(11) 0.9743(6) 0.0131(11) Uiso 0.62(2) 1 d PD C 1
S9' S 0.4169(12) 0.4859(10) 0.7497(5) 0.0191(8) Uiso 0.38(2) 1 d PD C 2
O25' O 0.454(2) 0.3942(13) 0.7584(9) 0.0131(11) Uiso 0.38(2) 1 d PD C 2
O26' O 0.444(3) 0.505(2) 0.7079(7) 0.0131(11) Uiso 0.38(2) 1 d PD C 2
O27' O 0.2950(16) 0.498(2) 0.7563(9) 0.0131(11) Uiso 0.38(2) 1 d PD C 2
S10' S 0.4413(11) 1.0318(9) 0.7281(5) 0.0191(8) Uiso 0.38(2) 1 d PD C 2
O28' O 0.498(2) 1.010(2) 0.6914(7) 0.0131(11) Uiso 0.38(2) 1 d PD C 2
O29' O 0.473(2) 1.1141(14) 0.7364(9) 0.0131(11) Uiso 0.38(2) 1 d PD C 2
O30' O 0.3227(15) 1.021(2) 0.7279(10) 0.0131(11) Uiso 0.38(2) 1 d PD C 2
S12' S 0.9979(16) 1.0036(12) 1.0042(5) 0.0191(8) Uiso 0.38(2) 1 d PD C 2
O34' O 1.1165(19) 0.974(2) 1.0055(10) 0.0131(11) Uiso 0.38(2) 1 d PD C 2
O35' O 0.940(3) 0.993(2) 1.0416(8) 0.0131(11) Uiso 0.38(2) 1 d PD C 2
O36' O 0.977(3) 1.0900(14) 0.9858(9) 0.0131(11) Uiso 0.38(2) 1 d PD C 2
C61 C 0.4769(12) 0.5374(7) 0.7863(3) 0.025(2) Uiso 1 1 d GD . .
C62 C 0.5299(12) 0.6056(8) 0.7689(3) 0.025(2) Uiso 1 1 d G C .
H62 H 0.5319 0.6173 0.7411 0.030 Uiso 1 1 calc R . .
C63 C 0.5802(11) 0.6567(7) 0.7923(4) 0.025(2) Uiso 1 1 d G C .
H63 H 0.6165 0.7033 0.7804 0.030 Uiso 1 1 calc R . .
C64 C 0.5774(12) 0.6396(8) 0.8331(3) 0.025(2) Uiso 1 1 d GD C .
C65 C 0.5243(12) 0.5714(8) 0.8504(3) 0.025(2) Uiso 1 1 d G C .
H65 H 0.5223 0.5597 0.8783 0.030 Uiso 1 1 calc R . .
C66 C 0.4740(11) 0.5203(7) 0.8271(3) 0.025(2) Uiso 1 1 d G C .
H66 H 0.4378 0.4737 0.8389 0.030 Uiso 1 1 calc R . .
C67 C 0.4990(9) 0.9535(7) 0.7649(3) 0.033(3) Uiso 1 1 d GD . .
C68 C 0.6142(9) 0.9401(7) 0.7685(3) 0.033(3) Uiso 1 1 d GD C .
H68 H 0.6615 0.9736 0.7521 0.039 Uiso 1 1 calc R . .
C69 C 0.6602(8) 0.8779(8) 0.7962(4) 0.033(3) Uiso 1 1 d G C .
H69 H 0.7390 0.8687 0.7987 0.039 Uiso 1 1 calc R . .
C70 C 0.5910(11) 0.8290(8) 0.8203(4) 0.033(3) Uiso 1 1 d GD C .
C71 C 0.4758(11) 0.8423(8) 0.8166(3) 0.033(3) Uiso 1 1 d G C .
H71 H 0.4285 0.8089 0.8331 0.039 Uiso 1 1 calc R . .
C72 C 0.4298(8) 0.9046(8) 0.7889(4) 0.033(3) Uiso 1 1 d G C .
H72 H 0.3511 0.9138 0.7865 0.039 Uiso 1 1 calc R . .
C73 C 0.9153(11) 0.5211(7) 1.0099(3) 0.024(2) Uiso 1 1 d G . .
C74 C 0.9579(9) 0.5167(7) 0.9715(4) 0.024(2) Uiso 1 1 d G . .
H74 H 1.0193 0.4762 0.9660 0.029 Uiso 1 1 calc R . .
C75 C 0.9107(11) 0.5716(8) 0.9411(3) 0.024(2) Uiso 1 1 d G . .
H75 H 0.9398 0.5686 0.9149 0.029 Uiso 1 1 calc R . .
C76 C 0.8208(11) 0.6308(7) 0.9492(3) 0.024(2) Uiso 1 1 d GD . .
C77 C 0.7782(9) 0.6352(7) 0.9876(4) 0.024(2) Uiso 1 1 d G . .
H77 H 0.7167 0.6757 0.9931 0.029 Uiso 1 1 calc R . .
C78 C 0.8254(11) 0.5803(8) 1.0180(3) 0.024(2) Uiso 1 1 d G . .
H78 H 0.7962 0.5833 1.0442 0.029 Uiso 1 1 calc R . .
C79 C 0.9394(11) 0.9328(7) 0.9725(4) 0.025(2) Uiso 1 1 d G . .
C80 C 0.9951(8) 0.8567(8) 0.9616(4) 0.025(2) Uiso 1 1 d G C .
H80 H 1.0716 0.8423 0.9674 0.030 Uiso 1 1 calc R . .
C81 C 0.9388(11) 0.8016(7) 0.9424(4) 0.025(2) Uiso 1 1 d G C .
H81 H 0.9768 0.7495 0.9350 0.030 Uiso 1 1 calc R . .
C82 C 0.8268(11) 0.8226(7) 0.9340(4) 0.025(2) Uiso 1 1 d GD C .
C83 C 0.7710(8) 0.8987(8) 0.9448(4) 0.025(2) Uiso 1 1 d G C .
H83 H 0.6945 0.9131 0.9391 0.030 Uiso 1 1 calc R . .
C84 C 0.8273(11) 0.9538(6) 0.9641(4) 0.025(2) Uiso 1 1 d G C .
H84 H 0.7893 1.0058 0.9715 0.030 Uiso 1 1 calc R . .
C85 C 0.6424(11) 0.6875(7) 0.8599(3) 0.022(2) Uiso 1 1 d GD . .
C86 C 0.6513(11) 0.7741(7) 0.8526(3) 0.022(2) Uiso 1 1 d GD C .
C87 C 0.7132(11) 0.8146(5) 0.8771(4) 0.022(2) Uiso 1 1 d G C .
H87 H 0.7193 0.8738 0.8721 0.026 Uiso 1 1 calc R . .
C88 C 0.7662(11) 0.7686(7) 0.9089(3) 0.022(2) Uiso 1 1 d GD C .
C89 C 0.7572(11) 0.6821(7) 0.9163(3) 0.022(2) Uiso 1 1 d GD C .
C90 C 0.6953(11) 0.6415(5) 0.8917(4) 0.022(2) Uiso 1 1 d G C .
H90 H 0.6892 0.5823 0.8967 0.026 Uiso 1 1 calc R . .
S13 S -0.1070(5) 0.4605(4) 0.7744(2) 0.0015(7) Uiso 0.739(7) 1 d PD D 1
O37 O -0.2280(9) 0.4905(10) 0.7740(4) 0.0081(11) Uiso 0.739(7) 1 d PD D 1
O38 O -0.0863(13) 0.3780(7) 0.7967(4) 0.0081(11) Uiso 0.739(7) 1 d PD D 1
O39 O -0.0586(13) 0.4739(9) 0.7357(4) 0.0081(11) Uiso 0.739(7) 1 d PD D 1
S14 S -0.0485(5) 1.0191(4) 0.7202(2) 0.0015(7) Uiso 0.739(7) 1 d PD D 1
O40 O -0.0024(11) 0.9827(9) 0.6852(4) 0.0081(11) Uiso 0.739(7) 1 d PD D 1
O41 O -0.0061(12) 1.0969(8) 0.7263(5) 0.0081(11) Uiso 0.739(7) 1 d PD D 1
O42 O -0.1709(9) 1.0273(9) 0.7214(5) 0.0081(11) Uiso 0.739(7) 1 d PD D 1
S15 S 0.4824(5) 0.9986(4) 1.0167(2) 0.0015(7) Uiso 0.739(7) 1 d PD D 1
O43 O 0.6042(9) 0.9859(10) 1.0114(5) 0.0081(11) Uiso 0.739(7) 1 d PD D 1
O44 O 0.4427(12) 1.0875(7) 1.0025(4) 0.0081(11) Uiso 0.739(7) 1 d PD D 1
O45 O 0.4431(12) 0.9816(9) 1.0564(3) 0.0081(11) Uiso 0.739(7) 1 d PD D 1
S16 S 0.4763(5) 0.4240(4) 1.04051(19) 0.0015(7) Uiso 0.739(7) 1 d PD D 1
O46 O 0.5992(9) 0.4187(10) 1.0403(5) 0.0081(11) Uiso 0.739(7) 1 d PD D 1
O47 O 0.4324(13) 0.4377(11) 1.0795(4) 0.0081(11) Uiso 0.739(7) 1 d PD D 1
O48 O 0.4433(14) 0.3483(9) 1.0243(4) 0.0081(11) Uiso 0.739(7) 1 d PD D 1
S13' S -0.0953(14) 0.4772(10) 0.7589(5) 0.0015(7) Uiso 0.261(7) 1 d PD D 2
O37' O -0.2178(17) 0.498(3) 0.7594(11) 0.0081(11) Uiso 0.261(7) 1 d PD D 2
O38' O -0.065(3) 0.3901(15) 0.7762(10) 0.0081(11) Uiso 0.261(7) 1 d PD D 2
O39' O -0.053(3) 0.488(2) 0.7185(7) 0.0081(11) Uiso 0.261(7) 1 d PD D 2
S14' S -0.0606(11) 1.0380(8) 0.7350(5) 0.0015(7) Uiso 0.261(7) 1 d PD D 2
O40' O -0.023(3) 1.029(2) 0.6945(7) 0.0081(11) Uiso 0.261(7) 1 d PD D 2
O41' O -0.016(3) 1.1097(17) 0.7491(10) 0.0081(11) Uiso 0.261(7) 1 d PD D 2
O42' O -0.1817(15) 1.045(2) 0.7397(10) 0.0081(11) Uiso 0.261(7) 1 d PD D 2
S15' S 0.4873(13) 1.0091(10) 1.0015(5) 0.0015(7) Uiso 0.261(7) 1 d PD D 2
O43' O 0.6090(17) 0.998(2) 0.9952(11) 0.0081(11) Uiso 0.261(7) 1 d PD D 2
O44' O 0.453(3) 1.0953(15) 0.9827(10) 0.0081(11) Uiso 0.261(7) 1 d PD D 2
O45' O 0.455(3) 1.000(2) 1.0425(7) 0.0081(11) Uiso 0.261(7) 1 d PD D 2
S16' S 0.4844(14) 0.4278(10) 1.0271(5) 0.0015(7) Uiso 0.261(7) 1 d PD D 2
O46' O 0.6063(18) 0.432(3) 1.0267(11) 0.0081(11) Uiso 0.261(7) 1 d PD D 2
O47' O 0.447(3) 0.430(3) 1.0679(7) 0.0081(11) Uiso 0.261(7) 1 d PD D 2
O48' O 0.458(3) 0.3525(19) 1.0098(10) 0.0081(11) Uiso 0.261(7) 1 d PD D 2
C91 C -0.0412(10) 0.5305(7) 0.8006(4) 0.023(2) Uiso 1 1 d G . .
C92 C -0.0960(8) 0.6078(8) 0.8103(4) 0.023(2) Uiso 1 1 d G D .
H92 H -0.1714 0.6235 0.8033 0.027 Uiso 1 1 calc R . .
C93 C -0.0407(10) 0.6622(6) 0.8303(4) 0.023(2) Uiso 1 1 d G D .
H93 H -0.0781 0.7150 0.8369 0.027 Uiso 1 1 calc R . .
C94 C 0.0696(10) 0.6392(7) 0.8406(4) 0.023(2) Uiso 1 1 d GD D .
C95 C 0.1244(8) 0.5619(8) 0.8309(4) 0.023(2) Uiso 1 1 d G D .
H95 H 0.1998 0.5462 0.8380 0.027 Uiso 1 1 calc R . .
C96 C 0.0690(10) 0.5076(6) 0.8110(4) 0.023(2) Uiso 1 1 d G D .
H96 H 0.1065 0.4547 0.8044 0.027 Uiso 1 1 calc R . .
C97 C -0.0015(12) 0.9466(8) 0.7612(4) 0.036(3) Uiso 1 1 d GD . .
C98 C -0.0460(11) 0.9547(7) 0.7992(4) 0.036(3) Uiso 1 1 d G D .
H98 H -0.1044 0.9982 0.8039 0.043 Uiso 1 1 calc R . .
C99 C -0.0049(12) 0.8991(9) 0.8304(3) 0.036(3) Uiso 1 1 d G D .
H99 H -0.0353 0.9046 0.8563 0.043 Uiso 1 1 calc R . .
C100 C 0.0805(12) 0.8354(8) 0.8236(4) 0.036(3) Uiso 1 1 d G D .
C101 C 0.1250(11) 0.8273(8) 0.7856(4) 0.036(3) Uiso 1 1 d G D .
H101 H 0.1834 0.7838 0.7809 0.043 Uiso 1 1 calc R . .
C102 C 0.0840(12) 0.8829(9) 0.7544(3) 0.036(3) Uiso 1 1 d G D .
H102 H 0.1143 0.8774 0.7285 0.043 Uiso 1 1 calc R . .
C103 C 0.4211(12) 0.9359(7) 0.9835(3) 0.025(2) Uiso 1 1 d G . .
C104 C 0.4276(11) 0.9524(7) 0.9427(3) 0.025(2) Uiso 1 1 d G D .
H104 H 0.4644 0.9990 0.9312 0.030 Uiso 1 1 calc R . .
C105 C 0.3803(12) 0.9006(8) 0.9189(3) 0.025(2) Uiso 1 1 d G D .
H105 H 0.3847 0.9119 0.8910 0.030 Uiso 1 1 calc R . .
C106 C 0.3264(12) 0.8324(7) 0.9358(3) 0.025(2) Uiso 1 1 d GD D .
C107 C 0.3199(11) 0.8159(7) 0.9765(4) 0.025(2) Uiso 1 1 d G D .
H107 H 0.2831 0.7692 0.9881 0.030 Uiso 1 1 calc R . .
C108 C 0.3672(12) 0.8676(8) 1.0004(3) 0.025(2) Uiso 1 1 d G D .
H108 H 0.3628 0.8564 1.0283 0.030 Uiso 1 1 calc R . .
C109 C 0.4244(8) 0.5107(6) 1.0043(3) 0.0135(19) Uiso 1 1 d G . .
C110 C 0.4866(7) 0.5598(7) 0.9776(3) 0.0135(19) Uiso 1 1 d G D .
H110 H 0.5660 0.5516 0.9775 0.016 Uiso 1 1 calc R . .
C111 C 0.4328(9) 0.6207(7) 0.9510(3) 0.0135(19) Uiso 1 1 d G D .
H111 H 0.4753 0.6543 0.9328 0.016 Uiso 1 1 calc R . .
C112 C 0.3167(9) 0.6326(7) 0.9511(3) 0.0135(19) Uiso 1 1 d GD D .
C113 C 0.2545(7) 0.5835(7) 0.9778(3) 0.0135(19) Uiso 1 1 d G D .
H113 H 0.1751 0.5916 0.9779 0.016 Uiso 1 1 calc R . .
C114 C 0.3083(8) 0.5225(6) 1.0044(3) 0.0135(19) Uiso 1 1 d G D .
H114 H 0.2658 0.4890 1.0226 0.016 Uiso 1 1 calc R . .
C115 C 0.1352(10) 0.6941(7) 0.8644(3) 0.018(2) Uiso 1 1 d GD . .
C116 C 0.1391(10) 0.7814(7) 0.8578(3) 0.018(2) Uiso 1 1 d G D .
C117 C 0.2023(11) 0.8227(4) 0.8816(4) 0.018(2) Uiso 1 1 d G D .
H117 H 0.2050 0.8823 0.8771 0.021 Uiso 1 1 calc R . .
C118 C 0.2615(10) 0.7767(7) 0.9120(3) 0.018(2) Uiso 1 1 d GD D .
C119 C 0.2576(11) 0.6894(6) 0.9186(3) 0.018(2) Uiso 1 1 d GD D .
C120 C 0.1944(11) 0.6481(5) 0.8948(4) 0.018(2) Uiso 1 1 d G D .
H120 H 0.1917 0.5885 0.8994 0.021 Uiso 1 1 calc R . .
C1G C 0.1628(12) 0.2292(8) 1.0048(4) 0.024(2) Uiso 1 1 d D . .
N1G N 0.2237(14) 0.1620(9) 0.9913(4) 0.024(2) Uiso 1 1 d D . .
H1G1 H 0.2970 0.1572 0.9923 0.029 Uiso 1 1 calc R . .
H1G2 H 0.1905 0.1224 0.9815 0.029 Uiso 1 1 calc R . .
N2G N 0.0510(12) 0.2397(10) 1.0042(5) 0.024(2) Uiso 1 1 d D . .
H2G1 H 0.0137 0.2848 1.0134 0.029 Uiso 1 1 calc R . .
H2G2 H 0.0149 0.2014 0.9946 0.029 Uiso 1 1 calc R . .
N3G N 0.2142(15) 0.2883(9) 1.0195(5) 0.024(2) Uiso 1 1 d D . .
H3G1 H 0.2876 0.2828 1.0203 0.029 Uiso 1 1 calc R . .
H3G2 H 0.1750 0.3329 1.0285 0.029 Uiso 1 1 calc R . .
C2G C 0.6996(13) 0.1919(10) 1.0308(4) 0.037(3) Uiso 1 1 d D . .
N4G N 0.6011(14) 0.2051(12) 1.0132(5) 0.037(3) Uiso 1 1 d D . .
H4G1 H 0.5697 0.1618 1.0060 0.045 Uiso 1 1 calc R . .
H4G2 H 0.5680 0.2571 1.0088 0.045 Uiso 1 1 calc R . .
N5G N 0.7449(16) 0.2590(11) 1.0413(5) 0.037(3) Uiso 1 1 d D . .
H5G1 H 0.8095 0.2519 1.0528 0.045 Uiso 1 1 calc R . .
H5G2 H 0.7101 0.3104 1.0366 0.045 Uiso 1 1 calc R . .
N6G N 0.7443(16) 0.1119(10) 1.0364(5) 0.037(3) Uiso 1 1 d D . .
H6G1 H 0.8090 0.0998 1.0478 0.045 Uiso 1 1 calc R . .
H6G2 H 0.7094 0.0708 1.0287 0.045 Uiso 1 1 calc R . .
C3G C 0.1549(11) 0.3944(7) 0.1528(4) 0.020(2) Uiso 1 1 d D . .
N7G N 0.2149(13) 0.3978(9) 0.1196(4) 0.020(2) Uiso 1 1 d D . .
H7G1 H 0.2864 0.3788 0.1195 0.024 Uiso 1 1 calc R . .
H7G2 H 0.1837 0.4189 0.0975 0.024 Uiso 1 1 calc R . .
N8G N 0.0457(11) 0.4219(8) 0.1540(5) 0.020(2) Uiso 1 1 d D . .
H8G1 H 0.0071 0.4185 0.1766 0.024 Uiso 1 1 calc R . .
H8G2 H 0.0125 0.4433 0.1323 0.024 Uiso 1 1 calc R . .
N9G N 0.2016(14) 0.3628(8) 0.1858(4) 0.020(2) Uiso 1 1 d D . .
H9G1 H 0.2731 0.3439 0.1857 0.024 Uiso 1 1 calc R . .
H9G2 H 0.1615 0.3606 0.2080 0.024 Uiso 1 1 calc R . .
C4G C 0.6409(13) 0.4333(7) 0.1462(4) 0.027(2) Uiso 1 1 d D . .
N10G N 0.6972(15) 0.4340(9) 0.1123(4) 0.027(2) Uiso 1 1 d D . .
H10A H 0.7707 0.4306 0.1118 0.032 Uiso 1 1 calc R . .
H10B H 0.6615 0.4380 0.0902 0.032 Uiso 1 1 calc R . .
N11G N 0.5295(12) 0.4391(9) 0.1481(5) 0.027(2) Uiso 1 1 d D . .
H11A H 0.4921 0.4435 0.1263 0.032 Uiso 1 1 calc R . .
H11B H 0.4935 0.4384 0.1712 0.032 Uiso 1 1 calc R . .
N12G N 0.6806(15) 0.4278(10) 0.1820(4) 0.027(2) Uiso 1 1 d D . .
H12A H 0.7532 0.4240 0.1851 0.032 Uiso 1 1 calc R . .
H12B H 0.6344 0.4279 0.2028 0.032 Uiso 1 1 calc R . .
C5G C 0.1620(12) 0.9732(7) 0.1127(4) 0.021(2) Uiso 1 1 d D . .
N13G N 0.2136(13) 0.9866(8) 0.0782(4) 0.021(2) Uiso 1 1 d D . .
H13A H 0.2870 0.9844 0.0765 0.025 Uiso 1 1 calc R . .
H13B H 0.1748 0.9978 0.0567 0.025 Uiso 1 1 calc R . .
N14G N 0.0505(12) 0.9799(9) 0.1131(5) 0.021(2) Uiso 1 1 d D . .
H14A H 0.0151 0.9927 0.0910 0.025 Uiso 1 1 calc R . .
H14B H 0.0124 0.9715 0.1355 0.025 Uiso 1 1 calc R . .
N15G N 0.2138(15) 0.9561(9) 0.1465(4) 0.021(2) Uiso 1 1 d D . .
H15A H 0.2871 0.9531 0.1467 0.025 Uiso 1 1 calc R . .
H15B H 0.1747 0.9477 0.1687 0.025 Uiso 1 1 calc R . .
C6G C 0.7356(15) 0.8991(8) 0.0992(5) 0.044(3) Uiso 1 1 d D . .
N16G N 0.7592(19) 0.8838(11) 0.0623(5) 0.044(3) Uiso 1 1 d D . .
H16A H 0.8271 0.8631 0.0552 0.053 Uiso 1 1 calc R . .
H16B H 0.7070 0.8942 0.0447 0.053 Uiso 1 1 calc R . .
N17G N 0.6322(15) 0.9305(11) 0.1091(6) 0.044(3) Uiso 1 1 d D . .
H17A H 0.5812 0.9406 0.0911 0.053 Uiso 1 1 calc R . .
H17B H 0.6149 0.9411 0.1336 0.053 Uiso 1 1 calc R . .
N18G N 0.8050(16) 0.8866(11) 0.1287(5) 0.044(3) Uiso 1 1 d D . .
H18A H 0.8749 0.8661 0.1245 0.053 Uiso 1 1 calc R . .
H18B H 0.7812 0.8989 0.1525 0.053 Uiso 1 1 calc R . .
C7G C 0.1678(16) 0.1454(10) 0.2674(4) 0.050(3) Uiso 1 1 d D . .
N19G N 0.0635(16) 0.1605(13) 0.2576(6) 0.050(3) Uiso 1 1 d D . .
H19A H 0.0307 0.1210 0.2476 0.060 Uiso 1 1 calc R . .
H19B H 0.0261 0.2101 0.2611 0.060 Uiso 1 1 calc R . .
N20G N 0.2071(18) 0.2101(11) 0.2822(5) 0.050(3) Uiso 1 1 d D . .
H20A H 0.1635 0.2577 0.2847 0.060 Uiso 1 1 calc R . .
H20B H 0.2767 0.2055 0.2896 0.060 Uiso 1 1 calc R . .
N21G N 0.2166(18) 0.0688(11) 0.2610(5) 0.050(3) Uiso 1 1 d D . .
H21A H 0.1787 0.0323 0.2508 0.060 Uiso 1 1 calc R . .
H21B H 0.2869 0.0544 0.2669 0.060 Uiso 1 1 calc R . .
C8G C 0.6341(11) 0.1608(8) 0.2442(3) 0.015(4) Uiso 1 1 d D . .
N22G N 0.5295(11) 0.1818(10) 0.2329(4) 0.019(4) Uiso 1 1 d D . .
H22A H 0.4961 0.2330 0.2360 0.022 Uiso 1 1 calc R . .
H22B H 0.4939 0.1446 0.2223 0.022 Uiso 1 1 calc R . .
N23G N 0.6798(15) 0.2215(10) 0.2598(5) 0.028(4) Uiso 1 1 d D . .
H23A H 0.6413 0.2713 0.2620 0.033 Uiso 1 1 calc R . .
H23B H 0.7488 0.2121 0.2679 0.033 Uiso 1 1 calc R . .
N24G N 0.6884(14) 0.0836(8) 0.2395(5) 0.024(4) Uiso 1 1 d D . .
H24A H 0.7578 0.0714 0.2469 0.028 Uiso 1 1 calc R . .
H24B H 0.6545 0.0452 0.2290 0.028 Uiso 1 1 calc R . .
C9G C 0.2699(17) 0.2857(12) 0.5265(4) 0.066(4) Uiso 1 1 d D . .
N25G N 0.210(2) 0.2289(13) 0.5145(6) 0.066(4) Uiso 1 1 d D . .
H25A H 0.2423 0.1789 0.5089 0.079 Uiso 1 1 calc R . .
H25B H 0.1371 0.2410 0.5122 0.079 Uiso 1 1 calc R . .
N26G N 0.213(2) 0.3591(13) 0.5347(6) 0.066(4) Uiso 1 1 d D . .
H26A H 0.1400 0.3669 0.5320 0.079 Uiso 1 1 calc R . .
H26B H 0.2480 0.3996 0.5428 0.079 Uiso 1 1 calc R . .
N27G N 0.3792(17) 0.2796(14) 0.5317(6) 0.066(4) Uiso 1 1 d D . .
H27A H 0.4214 0.2325 0.5270 0.079 Uiso 1 1 calc R . .
H27B H 0.4094 0.3225 0.5399 0.079 Uiso 1 1 calc R . .
C10G C 0.7382(15) 0.3110(10) 0.5028(4) 0.047(3) Uiso 1 1 d D . .
N28G N 0.6814(17) 0.3879(11) 0.5030(5) 0.047(3) Uiso 1 1 d D . .
H28A H 0.7160 0.4319 0.5074 0.057 Uiso 1 1 calc R . .
H28B H 0.6092 0.3946 0.4988 0.057 Uiso 1 1 calc R . .
N29G N 0.8457(15) 0.2984(13) 0.5089(6) 0.047(3) Uiso 1 1 d D . .
H29A H 0.8814 0.2471 0.5082 0.057 Uiso 1 1 calc R . .
H29B H 0.8822 0.3411 0.5137 0.057 Uiso 1 1 calc R . .
N30G N 0.6824(17) 0.2469(11) 0.4955(5) 0.047(3) Uiso 1 1 d D . .
H30A H 0.7176 0.1955 0.4947 0.057 Uiso 1 1 calc R . .
H30B H 0.6103 0.2558 0.4914 0.057 Uiso 1 1 calc R . .
C11G C 0.2621(14) 1.0208(8) 0.6223(5) 0.042(3) Uiso 1 1 d D . .
N31G N 0.2059(16) 1.0261(11) 0.5897(5) 0.042(3) Uiso 1 1 d D . .
H31A H 0.1327 1.0378 0.5906 0.051 Uiso 1 1 calc R . .
H31B H 0.2414 1.0179 0.5670 0.051 Uiso 1 1 calc R . .
N32G N 0.2051(17) 1.0335(11) 0.6551(5) 0.042(3) Uiso 1 1 d D . .
H32A H 0.1320 1.0451 0.6549 0.051 Uiso 1 1 calc R . .
H32B H 0.2398 1.0305 0.6774 0.051 Uiso 1 1 calc R . .
N33G N 0.3723(14) 1.0049(10) 0.6247(6) 0.042(3) Uiso 1 1 d D . .
H33A H 0.4033 1.0034 0.6477 0.051 Uiso 1 1 calc R . .
H33B H 0.4142 0.9959 0.6034 0.051 Uiso 1 1 calc R . .
C12G C -0.2543(15) 1.0468(9) 0.6156(5) 0.053(3) Uiso 1 1 d D . .
N34G N -0.3006(18) 1.0787(11) 0.5824(5) 0.053(3) Uiso 1 1 d D . .
H34A H -0.3708 1.1011 0.5826 0.063 Uiso 1 1 calc R . .
H34B H -0.2614 1.0776 0.5600 0.063 Uiso 1 1 calc R . .
N35G N -0.3066(18) 1.0458(11) 0.6501(6) 0.053(3) Uiso 1 1 d D . .
H35A H -0.3769 1.0674 0.6521 0.063 Uiso 1 1 calc R . .
H35B H -0.2715 1.0237 0.6713 0.063 Uiso 1 1 calc R . .
N36G N -0.1490(15) 1.0128(10) 0.6180(6) 0.053(3) Uiso 1 1 d D . .
H36A H -0.1222 0.9929 0.6410 0.063 Uiso 1 1 calc R . .
H36B H -0.1059 1.0101 0.5965 0.063 Uiso 1 1 calc R . .
C13G C 0.1679(14) 0.5645(8) 0.6710(5) 0.040(3) Uiso 1 1 d D . .
N37G N 0.0851(15) 0.5861(10) 0.6462(5) 0.040(3) Uiso 1 1 d D . .
H37A H 0.0208 0.6108 0.6548 0.048 Uiso 1 1 calc R . .
H37B H 0.0947 0.5756 0.6213 0.048 Uiso 1 1 calc R . .
N38G N 0.1447(18) 0.5830(11) 0.7076(5) 0.040(3) Uiso 1 1 d D . .
H38A H 0.1962 0.5718 0.7254 0.048 Uiso 1 1 calc R . .
H38B H 0.0778 0.6066 0.7142 0.048 Uiso 1 1 calc R . .
N39G N 0.2656(15) 0.5290(11) 0.6577(6) 0.040(3) Uiso 1 1 d D . .
H39A H 0.3212 0.5160 0.6738 0.048 Uiso 1 1 calc R . .
H39B H 0.2749 0.5185 0.6328 0.048 Uiso 1 1 calc R . .
C14G C 0.7374(13) 0.4969(7) 0.6575(5) 0.035(3) Uiso 1 1 d D . .
N40G N 0.6872(17) 0.5005(10) 0.6233(5) 0.035(3) Uiso 1 1 d D . .
H40A H 0.6140 0.5024 0.6229 0.042 Uiso 1 1 calc R . .
H40B H 0.7273 0.5009 0.6011 0.042 Uiso 1 1 calc R . .
N41G N 0.6770(15) 0.4962(9) 0.6910(5) 0.035(3) Uiso 1 1 d D . .
H41A H 0.7102 0.4930 0.7137 0.042 Uiso 1 1 calc R . .
H41B H 0.6037 0.4990 0.6906 0.042 Uiso 1 1 calc R . .
N42G N 0.8485(13) 0.4927(10) 0.6571(6) 0.035(3) Uiso 1 1 d D . .
H42A H 0.8834 0.4894 0.6794 0.042 Uiso 1 1 calc R . .
H42B H 0.8870 0.4932 0.6345 0.042 Uiso 1 1 calc R . .
C15G C 0.2077(12) 0.2745(10) 0.7423(4) 0.036(3) Uiso 1 1 d D . .
N43G N 0.1544(16) 0.2123(11) 0.7316(5) 0.036(3) Uiso 1 1 d D . .
H43A H 0.0916 0.2242 0.7190 0.043 Uiso 1 1 calc R . .
H43B H 0.1816 0.1591 0.7371 0.043 Uiso 1 1 calc R . .
N44G N 0.1650(16) 0.3547(10) 0.7337(5) 0.036(3) Uiso 1 1 d D . .
H44A H 0.1022 0.3657 0.7211 0.043 Uiso 1 1 calc R . .
H44B H 0.1996 0.3968 0.7407 0.043 Uiso 1 1 calc R . .
N45G N 0.3029(14) 0.2523(12) 0.7610(5) 0.036(3) Uiso 1 1 d D . .
H45A H 0.3275 0.1983 0.7658 0.043 Uiso 1 1 calc R . .
H45B H 0.3411 0.2917 0.7687 0.043 Uiso 1 1 calc R . .
C16G C 0.7329(16) 0.2417(11) 0.7645(4) 0.055(4) Uiso 1 1 d D . .
N46G N 0.6831(19) 0.1827(12) 0.7499(6) 0.055(4) Uiso 1 1 d D . .
H46A H 0.6104 0.1899 0.7469 0.066 Uiso 1 1 calc R . .
H46B H 0.7224 0.1360 0.7430 0.066 Uiso 1 1 calc R . .
N47G N 0.6858(18) 0.3142(11) 0.7759(6) 0.055(4) Uiso 1 1 d D . .
H47A H 0.6132 0.3273 0.7742 0.066 Uiso 1 1 calc R . .
H47B H 0.7269 0.3496 0.7854 0.066 Uiso 1 1 calc R . .
N48G N 0.8425(16) 0.2294(13) 0.7687(6) 0.055(4) Uiso 1 1 d D . .
H48A H 0.8806 0.1823 0.7617 0.066 Uiso 1 1 calc R . .
H48B H 0.8772 0.2683 0.7784 0.066 Uiso 1 1 calc R . .
O1T O -0.0189(16) 0.7823(11) 0.0831(5) 0.073(4) Uiso 1 1 d D . .
C1T C 0.0962(18) 0.7896(15) 0.0724(8) 0.073(4) Uiso 1 1 d D . .
H1T1 H 0.1369 0.8011 0.0956 0.087 Uiso 1 1 calc R . .
H1T2 H 0.1029 0.8368 0.0516 0.087 Uiso 1 1 calc R . .
C2T C 0.144(2) 0.7057(13) 0.0574(7) 0.073(4) Uiso 1 1 d D . .
H2T1 H 0.1467 0.7079 0.0282 0.087 Uiso 1 1 calc R . .
H2T2 H 0.2191 0.6860 0.0675 0.087 Uiso 1 1 calc R . .
C3T C 0.0554(17) 0.6528(15) 0.0759(7) 0.073(4) Uiso 1 1 d D . .
H3T1 H 0.0834 0.6236 0.1010 0.087 Uiso 1 1 calc R . .
H3T2 H 0.0454 0.6084 0.0582 0.087 Uiso 1 1 calc R . .
C4T C -0.0589(18) 0.7003(12) 0.0844(7) 0.073(4) Uiso 1 1 d D . .
H4T1 H -0.1126 0.6968 0.0636 0.087 Uiso 1 1 calc R . .
H4T2 H -0.0914 0.6820 0.1106 0.087 Uiso 1 1 calc R . .
O2T O 0.3602(15) 0.7219(11) 0.0930(5) 0.087(4) Uiso 1 1 d D . .
C5T C 0.4397(18) 0.7732(16) 0.1046(8) 0.087(4) Uiso 1 1 d D . .
H5T1 H 0.4518 0.7624 0.1332 0.104 Uiso 1 1 calc R . .
H5T2 H 0.4141 0.8342 0.0986 0.104 Uiso 1 1 calc R . .
C6T C 0.547(2) 0.7484(14) 0.0809(8) 0.087(4) Uiso 1 1 d D . .
H6T1 H 0.5461 0.7777 0.0540 0.104 Uiso 1 1 calc R . .
H6T2 H 0.6138 0.7617 0.0943 0.104 Uiso 1 1 calc R . .
C7T C 0.546(2) 0.6533(14) 0.0799(8) 0.087(4) Uiso 1 1 d D . .
H7T1 H 0.5813 0.6213 0.1033 0.104 Uiso 1 1 calc R . .
H7T2 H 0.5843 0.6329 0.0557 0.104 Uiso 1 1 calc R . .
C8T C 0.4209(19) 0.6474(14) 0.0803(7) 0.087(4) Uiso 1 1 d D . .
H8T1 H 0.3986 0.6388 0.0535 0.104 Uiso 1 1 calc R . .
H8T2 H 0.4026 0.5977 0.0982 0.104 Uiso 1 1 calc R . .
O3T O 0.763(2) 0.6401(14) 0.1797(7) 0.130(6) Uiso 1 1 d D . .
C9T C 0.756(3) 0.624(2) 0.2218(7) 0.130(6) Uiso 1 1 d D . .
H9T1 H 0.7827 0.6704 0.2347 0.156 Uiso 1 1 calc R . .
H9T2 H 0.8015 0.5698 0.2303 0.156 Uiso 1 1 calc R . .
C10T C 0.634(3) 0.617(2) 0.2315(10) 0.130(6) Uiso 1 1 d D . .
H10C H 0.6181 0.6213 0.2600 0.156 Uiso 1 1 calc R . .
H10D H 0.6126 0.5624 0.2244 0.156 Uiso 1 1 calc R . .
C11T C 0.573(3) 0.6903(19) 0.2077(9) 0.130(6) Uiso 1 1 d D . .
H11C H 0.5736 0.7452 0.2192 0.156 Uiso 1 1 calc R . .
H11D H 0.4955 0.6804 0.2023 0.156 Uiso 1 1 calc R . .
C12T C 0.653(2) 0.6808(18) 0.1722(9) 0.130(6) Uiso 1 1 d D . .
H12C H 0.6187 0.6484 0.1534 0.156 Uiso 1 1 calc R . .
H12D H 0.6605 0.7382 0.1590 0.156 Uiso 1 1 calc R . .
O4T O 0.252(2) 0.6143(15) 0.1881(7) 0.134(6) Uiso 1 1 d D . .
C13T C 0.152(2) 0.593(2) 0.2089(10) 0.134(6) Uiso 1 1 d D . .
H13C H 0.1738 0.5536 0.2322 0.161 Uiso 1 1 calc R . .
H13D H 0.1119 0.5599 0.1916 0.161 Uiso 1 1 calc R . .
C14T C 0.067(3) 0.663(2) 0.2231(9) 0.134(6) Uiso 1 1 d D . .
H14C H -0.0081 0.6451 0.2289 0.161 Uiso 1 1 calc R . .
H14D H 0.0930 0.6891 0.2460 0.161 Uiso 1 1 calc R . .
C15T C 0.075(3) 0.720(2) 0.1850(9) 0.134(6) Uiso 1 1 d D . .
H15C H 0.0609 0.7808 0.1892 0.161 Uiso 1 1 calc R . .
H15D H 0.0239 0.7058 0.1651 0.161 Uiso 1 1 calc R . .
C16T C 0.197(3) 0.6931(17) 0.1743(9) 0.134(6) Uiso 1 1 d D . .
H16C H 0.2042 0.6966 0.1451 0.161 Uiso 1 1 calc R . .
H16D H 0.2408 0.7370 0.1828 0.161 Uiso 1 1 calc R . .
O5T O 0.3979(11) 0.2663(8) 0.1415(4) 0.031(2) Uiso 1 1 d D . .
C17T C 0.3356(16) 0.1948(10) 0.1411(5) 0.031(2) Uiso 1 1 d D . .
H17C H 0.2569 0.2126 0.1343 0.038 Uiso 1 1 calc R . .
H17D H 0.3374 0.1601 0.1668 0.038 Uiso 1 1 calc R . .
C18T C 0.3982(13) 0.1470(13) 0.1089(5) 0.031(2) Uiso 1 1 d D . .
H18C H 0.3831 0.1747 0.0822 0.038 Uiso 1 1 calc R . .
H18D H 0.3834 0.0867 0.1104 0.038 Uiso 1 1 calc R . .
C19T C 0.5147(15) 0.1575(10) 0.1218(6) 0.031(2) Uiso 1 1 d D . .
H19C H 0.5710 0.1432 0.1007 0.038 Uiso 1 1 calc R . .
H19D H 0.5328 0.1194 0.1458 0.038 Uiso 1 1 calc R . .
C20T C 0.5148(13) 0.2502(10) 0.1302(6) 0.031(2) Uiso 1 1 d D . .
H20C H 0.5642 0.2567 0.1519 0.038 Uiso 1 1 calc R . .
H20D H 0.5355 0.2867 0.1064 0.038 Uiso 1 1 calc R . .
O6T O 0.9082(11) 0.1707(8) 0.1003(4) 0.034(3) Uiso 1 1 d D . .
C21T C 1.0094(14) 0.2046(12) 0.1089(5) 0.034(3) Uiso 1 1 d D . .
H21C H 1.0078 0.2645 0.0978 0.041 Uiso 1 1 calc R . .
H21D H 1.0749 0.1715 0.0970 0.041 Uiso 1 1 calc R . .
C22T C 1.0174(15) 0.1988(14) 0.1531(5) 0.034(3) Uiso 1 1 d D . .
H22C H 1.0589 0.2437 0.1620 0.041 Uiso 1 1 calc R . .
H22D H 1.0498 0.1421 0.1642 0.041 Uiso 1 1 calc R . .
C23T C 0.8926(15) 0.2144(13) 0.1616(6) 0.034(3) Uiso 1 1 d D . .
H23C H 0.8746 0.1941 0.1893 0.041 Uiso 1 1 calc R . .
H23D H 0.8678 0.2760 0.1578 0.041 Uiso 1 1 calc R . .
C24T C 0.8334(16) 0.1668(12) 0.1338(5) 0.034(3) Uiso 1 1 d D . .
H24C H 0.8267 0.1074 0.1445 0.041 Uiso 1 1 calc R . .
H24D H 0.7583 0.1956 0.1277 0.041 Uiso 1 1 calc R . .
O7T O 0.3932(13) 0.0931(9) 0.3232(4) 0.058(3) Uiso 1 1 d D . .
C25T C 0.3272(14) 0.0700(15) 0.3568(5) 0.058(3) Uiso 1 1 d D . .
H25C H 0.3042 0.0126 0.3549 0.070 Uiso 1 1 calc R . .
H25D H 0.2587 0.1105 0.3579 0.070 Uiso 1 1 calc R . .
C26T C 0.3897(15) 0.0702(15) 0.3934(4) 0.058(3) Uiso 1 1 d D . .
H26C H 0.3593 0.1183 0.4085 0.070 Uiso 1 1 calc R . .
H26D H 0.3849 0.0165 0.4103 0.070 Uiso 1 1 calc R . .
C27T C 0.5071(14) 0.0792(14) 0.3798(5) 0.058(3) Uiso 1 1 d D . .
H27C H 0.5553 0.0253 0.3857 0.070 Uiso 1 1 calc R . .
H27D H 0.5371 0.1247 0.3928 0.070 Uiso 1 1 calc R . .
C28T C 0.5017(13) 0.1018(13) 0.3362(5) 0.058(3) Uiso 1 1 d D . .
H28C H 0.5191 0.1610 0.3298 0.070 Uiso 1 1 calc R . .
H28D H 0.5580 0.0639 0.3223 0.070 Uiso 1 1 calc R . .
O8T O 0.9550(11) 0.0367(8) 0.3506(4) 0.064(3) Uiso 1 1 d D . .
C29T C 0.8415(14) 0.0290(11) 0.3397(7) 0.064(3) Uiso 1 1 d D . .
H29C H 0.7996 0.0007 0.3619 0.076 Uiso 1 1 calc R . .
H29D H 0.8418 -0.0044 0.3166 0.076 Uiso 1 1 calc R . .
C30T C 0.7892(16) 0.1197(12) 0.3298(6) 0.064(3) Uiso 1 1 d D . .
H30C H 0.8226 0.1471 0.3055 0.076 Uiso 1 1 calc R . .
H30D H 0.7070 0.1236 0.3281 0.076 Uiso 1 1 calc R . .
C31T C 0.8250(15) 0.1533(12) 0.3668(6) 0.064(3) Uiso 1 1 d D . .
H31C H 0.7829 0.1314 0.3905 0.076 Uiso 1 1 calc R . .
H31D H 0.8165 0.2162 0.3648 0.076 Uiso 1 1 calc R . .
C32T C 0.9485(14) 0.1169(11) 0.3669(6) 0.064(3) Uiso 1 1 d D . .
H32C H 0.9949 0.1558 0.3508 0.076 Uiso 1 1 calc R . .
H32D H 0.9755 0.1093 0.3941 0.076 Uiso 1 1 calc R . .
O9T O 0.0957(17) 0.3323(15) 0.4458(5) 0.119(5) Uiso 1 1 d D . .
C33T C 0.058(2) 0.2778(11) 0.4196(7) 0.119(5) Uiso 1 1 d D . .
H33C H 0.0212 0.2313 0.4345 0.143 Uiso 1 1 calc R . .
H33D H 0.1215 0.2525 0.4036 0.143 Uiso 1 1 calc R . .
C34T C -0.025(2) 0.3332(16) 0.3930(7) 0.119(5) Uiso 1 1 d D . .
H34C H -0.0304 0.3096 0.3673 0.143 Uiso 1 1 calc R . .
H34D H -0.1009 0.3405 0.4059 0.143 Uiso 1 1 calc R . .
C35T C 0.028(2) 0.4152(13) 0.3885(6) 0.119(5) Uiso 1 1 d D . .
H35C H -0.0283 0.4647 0.3831 0.143 Uiso 1 1 calc R . .
H35D H 0.0862 0.4148 0.3670 0.143 Uiso 1 1 calc R . .
C36T C 0.079(2) 0.4164(13) 0.4283(7) 0.119(5) Uiso 1 1 d D . .
H36C H 0.1507 0.4412 0.4250 0.143 Uiso 1 1 calc R . .
H36D H 0.0277 0.4516 0.4454 0.143 Uiso 1 1 calc R . .
O10T O 0.5130(12) 0.3390(9) 0.4458(4) 0.048(3) Uiso 1 1 d D . .
C37T C 0.5789(17) 0.3683(13) 0.4126(5) 0.048(3) Uiso 1 1 d D . .
H37C H 0.6572 0.3424 0.4148 0.058 Uiso 1 1 calc R . .
H37D H 0.5782 0.4308 0.4113 0.058 Uiso 1 1 calc R . .
C38T C 0.5292(15) 0.3427(14) 0.3763(5) 0.048(3) Uiso 1 1 d D . .
H38C H 0.5422 0.3831 0.3531 0.058 Uiso 1 1 calc R . .
H38D H 0.5599 0.2847 0.3704 0.058 Uiso 1 1 calc R . .
C39T C 0.4073(15) 0.3463(13) 0.3882(5) 0.048(3) Uiso 1 1 d D . .
H39C H 0.3702 0.3051 0.3747 0.058 Uiso 1 1 calc R . .
H39D H 0.3691 0.4040 0.3819 0.058 Uiso 1 1 calc R . .
C40T C 0.4058(14) 0.3230(12) 0.4328(5) 0.048(3) Uiso 1 1 d D . .
H40C H 0.3450 0.3584 0.4460 0.058 Uiso 1 1 calc R . .
H40D H 0.3940 0.2625 0.4389 0.058 Uiso 1 1 calc R . .
O11T O 0.1445(11) 0.7706(8) 0.5810(4) 0.048(3) Uiso 1 1 d D . .
C41T C 0.2577(12) 0.7286(11) 0.5815(6) 0.048(3) Uiso 1 1 d D . .
H41C H 0.2656 0.6802 0.5649 0.057 Uiso 1 1 calc R . .
H41D H 0.2783 0.7074 0.6087 0.057 Uiso 1 1 calc R . .
C42T C 0.3301(16) 0.7967(12) 0.5649(5) 0.048(3) Uiso 1 1 d D . .
H42C H 0.3237 0.8472 0.5802 0.057 Uiso 1 1 calc R . .
H42D H 0.4093 0.7752 0.5601 0.057 Uiso 1 1 calc R . .
C43T C 0.2625(15) 0.8084(14) 0.5289(5) 0.048(3) Uiso 1 1 d D . .
H43C H 0.2691 0.7559 0.5150 0.057 Uiso 1 1 calc R . .
H43D H 0.2852 0.8559 0.5105 0.057 Uiso 1 1 calc R . .
C44T C 0.1465(16) 0.8282(12) 0.5456(5) 0.048(3) Uiso 1 1 d D . .
H44C H 0.1331 0.8881 0.5519 0.057 Uiso 1 1 calc R . .
H44D H 0.0899 0.8171 0.5271 0.057 Uiso 1 1 calc R . .
O12T O 0.7863(13) 0.7238(10) 0.5798(4) 0.063(3) Uiso 1 1 d D . .
C45T C 0.8444(17) 0.7815(14) 0.5538(6) 0.063(3) Uiso 1 1 d D . .
H45C H 0.9084 0.7510 0.5399 0.075 Uiso 1 1 calc R . .
H45D H 0.8722 0.8255 0.5684 0.075 Uiso 1 1 calc R . .
C46T C 0.7581(16) 0.8203(15) 0.5253(6) 0.063(3) Uiso 1 1 d D . .
H46C H 0.7414 0.7806 0.5062 0.075 Uiso 1 1 calc R . .
H46D H 0.7779 0.8742 0.5113 0.075 Uiso 1 1 calc R . .
C47T C 0.6660(18) 0.8336(13) 0.5561(6) 0.063(3) Uiso 1 1 d D . .
H47C H 0.5925 0.8405 0.5436 0.075 Uiso 1 1 calc R . .
H47D H 0.6739 0.8858 0.5690 0.075 Uiso 1 1 calc R . .
C48T C 0.6726(15) 0.7576(12) 0.5864(6) 0.063(3) Uiso 1 1 d D . .
H48C H 0.6587 0.7748 0.6135 0.075 Uiso 1 1 calc R . .
H48D H 0.6198 0.7168 0.5811 0.075 Uiso 1 1 calc R . .
O13T O 0.3913(17) 0.6810(9) 0.6857(6) 0.103(5) Uiso 1 1 d D . .
C49T C 0.467(2) 0.7221(13) 0.6604(7) 0.103(5) Uiso 1 1 d D . .
H49A H 0.4483 0.7184 0.6327 0.124 Uiso 1 1 calc R . .
H49B H 0.5435 0.6936 0.6643 0.124 Uiso 1 1 calc R . .
C50T C 0.463(2) 0.8139(12) 0.6683(8) 0.103(5) Uiso 1 1 d D . .
H50A H 0.5329 0.8247 0.6806 0.124 Uiso 1 1 calc R . .
H50B H 0.4538 0.8515 0.6436 0.124 Uiso 1 1 calc R . .
C51T C 0.366(2) 0.8280(10) 0.6958(8) 0.103(5) Uiso 1 1 d D . .
H51A H 0.3026 0.8620 0.6820 0.124 Uiso 1 1 calc R . .
H51B H 0.3850 0.8582 0.7182 0.124 Uiso 1 1 calc R . .
C52T C 0.3353(19) 0.7411(13) 0.7097(6) 0.103(5) Uiso 1 1 d D . .
H52A H 0.3566 0.7267 0.7374 0.124 Uiso 1 1 calc R . .
H52B H 0.2535 0.7399 0.7085 0.124 Uiso 1 1 calc R . .
O14T O 0.9134(15) 0.6860(10) 0.6793(5) 0.064(3) Uiso 1 1 d D . .
C53T C 0.8068(18) 0.6789(15) 0.6983(8) 0.064(3) Uiso 1 1 d D . .
H53A H 0.8074 0.6263 0.7163 0.076 Uiso 1 1 calc R . .
H53B H 0.7483 0.6792 0.6788 0.076 Uiso 1 1 calc R . .
C54T C 0.788(2) 0.7571(12) 0.7210(6) 0.064(3) Uiso 1 1 d D . .
H54A H 0.7097 0.7676 0.7305 0.076 Uiso 1 1 calc R . .
H54B H 0.8379 0.7522 0.7437 0.076 Uiso 1 1 calc R . .
C55T C 0.8187(18) 0.8257(14) 0.6901(6) 0.064(3) Uiso 1 1 d D . .
H55A H 0.8350 0.8778 0.7016 0.076 Uiso 1 1 calc R . .
H55B H 0.7614 0.8400 0.6700 0.076 Uiso 1 1 calc R . .
C56T C 0.9232(17) 0.7752(10) 0.6747(6) 0.064(3) Uiso 1 1 d D . .
H56A H 0.9361 0.7933 0.6464 0.076 Uiso 1 1 calc R . .
H56B H 0.9885 0.7872 0.6890 0.076 Uiso 1 1 calc R . .
O15T O 0.5079(13) 0.1918(9) 0.6251(5) 0.049(3) Uiso 1 1 d D . .
C57T C 0.3960(16) 0.2172(12) 0.6391(7) 0.049(3) Uiso 1 1 d D . .
H57A H 0.3815 0.1828 0.6641 0.059 Uiso 1 1 calc R . .
H57B H 0.3436 0.2030 0.6197 0.059 Uiso 1 1 calc R . .
C58T C 0.3689(17) 0.3104(12) 0.6460(8) 0.049(3) Uiso 1 1 d D . .
H58A H 0.3479 0.3465 0.6216 0.059 Uiso 1 1 calc R . .
H58B H 0.3110 0.3198 0.6671 0.059 Uiso 1 1 calc R . .
C59T C 0.4852(15) 0.3208(14) 0.6586(7) 0.049(3) Uiso 1 1 d D . .
H59A H 0.4902 0.3088 0.6875 0.059 Uiso 1 1 calc R . .
H59B H 0.5033 0.3796 0.6512 0.059 Uiso 1 1 calc R . .
C60T C 0.5663(17) 0.2577(11) 0.6375(6) 0.049(3) Uiso 1 1 d D . .
H60A H 0.6020 0.2876 0.6143 0.059 Uiso 1 1 calc R . .
H60B H 0.6258 0.2328 0.6555 0.059 Uiso 1 1 calc R . .
O16T O 0.9910(13) 0.2800(9) 0.6745(5) 0.049(3) Uiso 1 1 d D . .
C61T C 1.0553(19) 0.2821(15) 0.6384(5) 0.049(3) Uiso 1 1 d D . .
H61A H 1.1310 0.2527 0.6429 0.059 Uiso 1 1 calc R . .
H61B H 1.0629 0.3417 0.6284 0.059 Uiso 1 1 calc R . .
C62T C 0.999(2) 0.2388(16) 0.6083(7) 0.049(3) Uiso 1 1 d D . .
H62A H 1.0214 0.2578 0.5809 0.059 Uiso 1 1 calc R . .
H62B H 1.0113 0.1761 0.6126 0.059 Uiso 1 1 calc R . .
C63T C 0.882(2) 0.2719(15) 0.6186(6) 0.049(3) Uiso 1 1 d D . .
H63A H 0.8279 0.2344 0.6105 0.059 Uiso 1 1 calc R . .
H63B H 0.8629 0.3300 0.6059 0.059 Uiso 1 1 calc R . .
C64T C 0.8809(15) 0.2720(13) 0.6631(6) 0.049(3) Uiso 1 1 d D . .
H64A H 0.8288 0.3200 0.6716 0.059 Uiso 1 1 calc R . .
H64B H 0.8554 0.2184 0.6756 0.059 Uiso 1 1 calc R . .
O17T O 0.2216(9) 0.0331(7) 0.8614(3) 0.032(2) Uiso 1 1 d D . .
C65T C 0.1763(13) 0.0776(11) 0.8275(3) 0.032(2) Uiso 1 1 d D . .
H65A H 0.1618 0.0370 0.8085 0.038 Uiso 1 1 calc R . .
H65B H 0.2302 0.1155 0.8149 0.038 Uiso 1 1 calc R . .
C66T C 0.0684(13) 0.1298(11) 0.8381(4) 0.032(2) Uiso 1 1 d D . .
H66A H 0.0691 0.1896 0.8269 0.038 Uiso 1 1 calc R . .
H66B H 0.0035 0.1062 0.8280 0.038 Uiso 1 1 calc R . .
C67T C 0.0634(13) 0.1243(11) 0.8819(4) 0.032(2) Uiso 1 1 d D . .
H67A H -0.0078 0.1040 0.8925 0.038 Uiso 1 1 calc R . .
H67B H 0.0701 0.1804 0.8915 0.038 Uiso 1 1 calc R . .
C68T C 0.1607(13) 0.0617(10) 0.8942(3) 0.032(2) Uiso 1 1 d D . .
H68A H 0.2100 0.0890 0.9105 0.038 Uiso 1 1 calc R . .
H68B H 0.1333 0.0128 0.9104 0.038 Uiso 1 1 calc R . .
O18T O 0.690(3) 0.0482(17) 0.8586(8) 0.148(7) Uiso 1 1 d D . .
C69T C 0.575(3) 0.060(2) 0.8510(12) 0.148(7) Uiso 1 1 d D . .
H69A H 0.5351 0.0139 0.8649 0.178 Uiso 1 1 calc R . .
H69B H 0.5620 0.0623 0.8224 0.178 Uiso 1 1 calc R . .
C70T C 0.536(3) 0.145(2) 0.8671(12) 0.148(7) Uiso 1 1 d D . .
H70A H 0.5396 0.1930 0.8465 0.178 Uiso 1 1 calc R . .
H70B H 0.4601 0.1463 0.8792 0.178 Uiso 1 1 calc R . .
C71T C 0.624(3) 0.145(2) 0.8976(11) 0.148(7) Uiso 1 1 d D . .
H71A H 0.5973 0.1178 0.9231 0.178 Uiso 1 1 calc R . .
H71B H 0.6355 0.2044 0.9016 0.178 Uiso 1 1 calc R . .
C72T C 0.735(3) 0.098(2) 0.8853(9) 0.148(7) Uiso 1 1 d D . .
H72A H 0.7873 0.1365 0.8721 0.178 Uiso 1 1 calc R . .
H72B H 0.7717 0.0627 0.9075 0.178 Uiso 1 1 calc R . .
O19T O 0.1918(12) 0.4180(9) 0.9206(4) 0.048(3) Uiso 1 1 d D . .
C73T C 0.1643(16) 0.3548(12) 0.8969(5) 0.048(3) Uiso 1 1 d D . .
H73A H 0.0970 0.3764 0.8819 0.057 Uiso 1 1 calc R . .
H73B H 0.1473 0.3036 0.9139 0.057 Uiso 1 1 calc R . .
C74T C 0.2606(15) 0.3318(15) 0.8685(5) 0.048(3) Uiso 1 1 d D . .
H74A H 0.2682 0.3763 0.8466 0.057 Uiso 1 1 calc R . .
H74B H 0.2564 0.2762 0.8581 0.057 Uiso 1 1 calc R . .
C75T C 0.3513(18) 0.3284(13) 0.8985(6) 0.048(3) Uiso 1 1 d D . .
H75A H 0.3577 0.2735 0.9149 0.057 Uiso 1 1 calc R . .
H75B H 0.4247 0.3369 0.8852 0.057 Uiso 1 1 calc R . .
C76T C 0.3110(13) 0.4015(13) 0.9231(6) 0.048(3) Uiso 1 1 d D . .
H76A H 0.3312 0.3864 0.9509 0.057 Uiso 1 1 calc R . .
H76B H 0.3468 0.4529 0.9132 0.057 Uiso 1 1 calc R . .
O20T O 0.8088(19) 0.3150(13) 0.9312(6) 0.108(5) Uiso 1 1 d D . .
C77T C 0.832(2) 0.353(2) 0.8922(7) 0.108(5) Uiso 1 1 d D . .
H77A H 0.8815 0.3128 0.8768 0.130 Uiso 1 1 calc R . .
H77B H 0.8688 0.4053 0.8932 0.130 Uiso 1 1 calc R . .
C78T C 0.719(2) 0.372(2) 0.8740(9) 0.108(5) Uiso 1 1 d D . .
H78A H 0.7220 0.4045 0.8477 0.130 Uiso 1 1 calc R . .
H78B H 0.6794 0.3213 0.8728 0.130 Uiso 1 1 calc R . .
C79T C 0.671(3) 0.4272(18) 0.9060(8) 0.108(5) Uiso 1 1 d D . .
H79A H 0.7054 0.4812 0.9051 0.130 Uiso 1 1 calc R . .
H79B H 0.5887 0.4390 0.9053 0.130 Uiso 1 1 calc R . .
C80T C 0.708(2) 0.3662(17) 0.9407(8) 0.108(5) Uiso 1 1 d D . .
H80A H 0.7199 0.3986 0.9633 0.130 Uiso 1 1 calc R . .
H80B H 0.6483 0.3290 0.9486 0.130 Uiso 1 1 calc R . .

loop_
_atom_type_symbol
_atom_type_description
_atom_type_scat_dispersion_real
_atom_type_scat_dispersion_imag
_atom_type_scat_source
C C 0.0033 0.0016 'International Tables Vol C Tables 4.2.6.8 and 6.1.1.4'
H H 0.0000 0.0000 'International Tables Vol C Tables 4.2.6.8 and 6.1.1.4'
N N 0.0061 0.0033 'International Tables Vol C Tables 4.2.6.8 and 6.1.1.4'
O O 0.0106 0.0060 'International Tables Vol C Tables 4.2.6.8 and 6.1.1.4'
S S 0.1246 0.1234 'International Tables Vol C Tables 4.2.6.8 and 6.1.1.4'

loop_
_geom_angle_atom_site_label_1
_geom_angle_atom_site_label_2
_geom_angle_atom_site_label_3
_geom_angle
O3 S1 O1 110.2(9)
O3 S1 O2 113.9(10)
O1 S1 O2 113.8(9)
O3 S1 C1 108.1(10)
O1 S1 C1 101.3(8)
O2 S1 C1 108.8(9)
O5 S2 O6 112.3(10)
O5 S2 O4 113.8(10)
O6 S2 O4 110.4(10)
O5 S2 C7 109.1(9)
O6 S2 C7 104.1(10)
O4 S2 C7 106.5(9)
O7 S3 O9 117.3(9)
O7 S3 O8 112.4(10)
O9 S3 O8 111.1(10)
O7 S3 C13 102.0(9)
O9 S3 C13 110.6(9)
O8 S3 C13 102.0(9)
O10 S4 O11 114.9(10)
O10 S4 O12 116.5(10)
O11 S4 O12 111.8(9)
O10 S4 C19 105.2(8)
O11 S4 C19 100.9(9)
O12 S4 C19 105.6(9)
O3' S1' O1' 116.3(16)
O3' S1' O2' 112.1(16)
O1' S1' O2' 110.6(15)
O3' S1' C1 103.4(18)
O1' S1' C1 108.1(17)
O2' S1' C1 105.5(18)
O6' S2' O5' 108.6(15)
O6' S2' O4' 106.8(15)
O5' S2' O4' 106.0(15)
O6' S2' C7 112.7(16)
O5' S2' C7 108.3(15)
O4' S2' C7 114.1(16)
O9' S3' O8' 111.1(15)
O9' S3' O7' 111.2(15)
O8' S3' O7' 106.8(15)
O9' S3' C13 107.8(15)
O8' S3' C13 106.1(17)
O7' S3' C13 113.7(15)
O11' S4' O12' 115.5(15)
O11' S4' O10' 116.0(15)
O12' S4' O10' 113.9(15)
O11' S4' C19 97.8(14)
O12' S4' C19 98.2(15)
O10' S4' C19 112.7(15)
C2 C1 C6 120.0
C2 C1 S1' 122.3(9)
C6 C1 S1' 117.5(9)
C2 C1 S1 117.5(7)
C6 C1 S1 122.0(7)
C3 C2 C1 120.0
C3 C2 H2 120.0
C1 C2 H2 120.0
C2 C3 C4 120.0
C2 C3 H3 120.0
C4 C3 H3 120.0
C3 C4 C5 120.0
C3 C4 C25 119.2(9)
C5 C4 C25 120.7(9)
C6 C5 C4 120.0
C6 C5 H5 120.0
C4 C5 H5 120.0
C5 C6 C1 120.0
C5 C6 H6 120.0
C1 C6 H6 120.0
C8 C7 C12 120.0
C8 C7 S2 121.5(8)
C12 C7 S2 115.9(8)
C8 C7 S2' 115.6(9)
C12 C7 S2' 124.1(9)
C7 C8 C9 120.0
C7 C8 H8 120.0
C9 C8 H8 120.0
C10 C9 C8 120.0
C10 C9 H9 120.0
C8 C9 H9 120.0
C9 C10 C11 120.0
C9 C10 C26 119.7(10)
C11 C10 C26 119.7(10)
C12 C11 C10 120.0
C12 C11 H11 120.0
C10 C11 H11 120.0
C11 C12 C7 120.0
C11 C12 H12 120.0
C7 C12 H12 120.0
C14 C13 C18 120.0
C14 C13 S3 115.7(7)
C18 C13 S3 124.3(7)
C14 C13 S3' 118.9(8)
C18 C13 S3' 119.4(8)
C15 C14 C13 120.0
C15 C14 H14 120.0
C13 C14 H14 120.0
C16 C15 C14 120.0
C16 C15 H15 120.0
C14 C15 H15 120.0
C15 C16 C17 120.0
C15 C16 C28 117.2(9)
C17 C16 C28 122.7(9)
C18 C17 C16 120.0
C18 C17 H17 120.0
C16 C17 H17 120.0
C17 C18 C13 120.0
C17 C18 H18 120.0
C13 C18 H18 120.0
C20 C19 C24 120.0
C20 C19 S4' 124.5(8)
C24 C19 S4' 113.3(7)
C20 C19 S4 112.8(6)
C24 C19 S4 126.6(6)
C19 C20 C21 120.0
C19 C20 H20 120.0
C21 C20 H20 120.0
C22 C21 C20 120.0
C22 C21 H21 120.0
C20 C21 H21 120.0
C23 C22 C21 120.0
C23 C22 C29 117.1(9)
C21 C22 C29 122.3(10)
C24 C23 C22 120.0
C24 C23 H23 120.0
C22 C23 H23 120.0
C23 C24 C19 120.0
C23 C24 H24 120.0
C19 C24 H24 120.0
C26 C25 C30 120.0
C26 C25 C4 125.1(9)
C30 C25 C4 114.8(9)
C25 C26 C27 120.0
C25 C26 C10 126.5(9)
C27 C26 C10 113.2(9)
C28 C27 C26 120.0
C28 C27 H27 120.0
C26 C27 H27 120.0
C29 C28 C27 120.0
C29 C28 C16 122.8(9)
C27 C28 C16 117.2(9)
C28 C29 C30 120.0
C28 C29 C22 121.9(9)
C30 C29 C22 117.9(9)
C29 C30 C25 120.0
C29 C30 H30 120.0
C25 C30 H30 120.0
O18 S6 O17 115.0(8)
O18 S6 O16 109.1(7)
O17 S6 O16 107.4(7)
O18 S6 C37 110.7(7)
O17 S6 C37 105.4(7)
O16 S6 C37 109.0(7)
O13 S5 O15 111.9(10)
O13 S5 O14 109.3(10)
O15 S5 O14 113.4(10)
O13 S5 C31 103.6(9)
O15 S5 C31 108.7(9)
O14 S5 C31 109.5(9)
O21 S7 O20 118.9(10)
O21 S7 O19 109.8(10)
O20 S7 O19 109.7(10)
O21 S7 C43 101.6(10)
O20 S7 C43 111.5(10)
O19 S7 C43 104.2(10)
O24 S8 O22 112.3(10)
O24 S8 O23 114.7(10)
O22 S8 O23 109.2(10)
O24 S8 C49 110.7(9)
O22 S8 C49 102.5(9)
O23 S8 C49 106.7(9)
O15' S5' O14' 111.0(18)
O15' S5' O13' 113.3(18)
O14' S5' O13' 106.5(17)
O15' S5' C31 102(2)
O14' S5' C31 111(2)
O13' S5' C31 113(2)
O20' S7' O21' 110.9(18)
O20' S7' O19' 108.4(18)
O21' S7' O19' 108.4(18)
O20' S7' C43 103(2)
O21' S7' C43 120(2)
O19' S7' C43 105(2)
O24' S8' O23' 115.3(19)
O24' S8' O22' 110.0(17)
O23' S8' O22' 111.4(17)
O24' S8' C49 101(2)
O23' S8' C49 106(2)
O22' S8' C49 113.3(10)
C32 C31 C36 120.0
C32 C31 S5' 123.5(10)
C36 C31 S5' 115.5(10)
C32 C31 S5 117.5(8)
C36 C31 S5 122.4(8)
C33 C32 C31 120.0
C33 C32 H32 120.0
C31 C32 H32 120.0
C32 C33 C34 120.0
C32 C33 H33 120.0
C34 C33 H33 120.0
C33 C34 C35 120.0
C33 C34 C55 120.8(10)
C35 C34 C55 119.2(10)
C34 C35 C36 120.0
C34 C35 H35 120.0
C36 C35 H35 120.0
C35 C36 C31 120.0
C35 C36 H36 120.0
C31 C36 H36 120.0
C38 C37 C42 120.0
C38 C37 S6 117.4(7)
C42 C37 S6 122.2(7)
C39 C38 C37 120.0
C39 C38 H38 120.0
C37 C38 H38 120.0
C38 C39 C40 120.0
C38 C39 H39 120.0
C40 C39 H39 120.0
C39 C40 C41 120.0
C39 C40 C56 121.6(10)
C41 C40 C56 118.0(10)
C42 C41 C40 120.0
C42 C41 H41 120.0
C40 C41 H41 120.0
C41 C42 C37 120.0
C41 C42 H42 120.0
C37 C42 H42 120.0
C44 C43 C48 120.0
C44 C43 S7 116.4(8)
C48 C43 S7 123.6(8)
C44 C43 S7' 122.8(10)
C48 C43 S7' 115.4(11)
C43 C44 C45 120.0
C43 C44 H44 120.0
C45 C44 H44 120.0
C46 C45 C44 120.0
C46 C45 H45 120.0
C44 C45 H45 120.0
C47 C46 C45 120.0
C47 C46 C58 124.1(10)
C45 C46 C58 115.9(10)
C46 C47 C48 120.0
C46 C47 H47 120.0
C48 C47 H47 120.0
C47 C48 C43 120.0
C47 C48 H48 120.0
C43 C48 H48 120.0
C50 C49 C54 120.0
C50 C49 S8' 118.6(12)
C54 C49 S8' 121.3(12)
C50 C49 S8 117.9(8)
C54 C49 S8 121.1(8)
C51 C50 C49 120.0
C51 C50 H50 120.0
C49 C50 H50 120.0
C52 C51 C50 120.0
C52 C51 H51 120.0
C50 C51 H51 120.0
C51 C52 C53 120.0
C51 C52 C59 117.2(11)
C53 C52 C59 121.6(11)
C52 C53 C54 120.0
C52 C53 H53 120.0
C54 C53 H53 120.0
C53 C54 C49 120.0
C53 C54 H54 120.0
C49 C54 H54 120.0
C56 C55 C60 120.0
C56 C55 C34 126.0(9)
C60 C55 C34 114.0(9)
C57 C56 C55 120.0
C57 C56 C40 114.3(9)
C55 C56 C40 125.6(9)
C58 C57 C56 120.0
C58 C57 H57 120.0
C56 C57 H57 120.0
C57 C58 C59 120.0
C57 C58 C46 120.3(9)
C59 C58 C46 119.7(9)
C58 C59 C60 120.0
C58 C59 C52 126.0(9)
C60 C59 C52 114.0(9)
C59 C60 C55 120.0
C59 C60 H60 120.0
C55 C60 H60 120.0
O31 S11 O32 111.9(7)
O31 S11 O33 109.7(7)
O32 S11 O33 112.4(7)
O31 S11 C73 104.8(7)
O32 S11 C73 108.6(7)
O33 S11 C73 109.0(7)
O26 S9 O25 118.5(12)
O26 S9 O27 111.3(11)
O25 S9 O27 111.6(11)
O26 S9 C61 99.3(12)
O25 S9 C61 106.8(10)
O27 S9 C61 107.9(12)
O28 S10 O29 113.0(11)
O28 S10 O30 113.1(11)
O29 S10 O30 114.7(11)
O28 S10 C67 95.8(11)
O29 S10 C67 109.0(10)
O30 S10 C67 109.5(11)
O35 S12 O34 112.2(12)
O35 S12 O36 112.8(12)
O34 S12 O36 108.8(11)
O35 S12 C79 103.6(13)
O34 S12 C79 112.0(12)
O36 S12 C79 107.3(12)
O26' S9' O27' 109.3(15)
O26' S9' O25' 105.7(14)
O27' S9' O25' 107.9(15)
O26' S9' C61 121.0(17)
O27' S9' C61 107.2(17)
O25' S9' C61 105.0(14)
O28' S10' O29' 107.8(14)
O28' S10' O30' 111.1(15)
O29' S10' O30' 118.3(15)
O28' S10' C67 105.1(15)
O29' S10' C67 108.1(14)
O30' S10' C67 105.6(15)
O35' S12' O36' 111.9(16)
O35' S12' O34' 113.4(17)
O36' S12' O34' 112.4(16)
O35' S12' C79 106(2)
O36' S12' C79 107.6(17)
O34' S12' C79 105.0(19)
C62 C61 C66 120.0
C62 C61 S9' 110.2(10)
C66 C61 S9' 129.8(10)
C62 C61 S9 125.1(8)
C66 C61 S9 114.9(8)
C61 C62 C63 120.0
C61 C62 H62 120.0
C63 C62 H62 120.0
C62 C63 C64 120.0
C62 C63 H63 120.0
C64 C63 H63 120.0
C65 C64 C63 120.0
C65 C64 C85 117.5(9)
C63 C64 C85 122.1(10)
C64 C65 C66 120.0
C64 C65 H65 120.0
C66 C65 H65 120.0
C65 C66 C61 120.0
C65 C66 H66 120.0
C61 C66 H66 120.0
C68 C67 C72 120.0
C68 C67 S10' 119.4(7)
C72 C67 S10' 120.5(7)
C68 C67 S10 122.9(7)
C72 C67 S10 115.9(7)
C69 C68 C67 120.0
C69 C68 H68 120.0
C67 C68 H68 120.0
C68 C69 C70 120.0
C68 C69 H69 120.0
C70 C69 H69 120.0
C69 C70 C71 120.0
C69 C70 C86 113.5(10)
C71 C70 C86 125.8(10)
C72 C71 C70 120.0
C72 C71 H71 120.0
C70 C71 H71 120.0
C71 C72 C67 120.0
C71 C72 H72 120.0
C67 C72 H72 120.0
C74 C73 C78 120.0
C74 C73 S11 121.0(8)
C78 C73 S11 118.8(8)
C73 C74 C75 120.0
C73 C74 H74 120.0
C75 C74 H74 120.0
C76 C75 C74 120.0
C76 C75 H75 120.0
C74 C75 H75 120.0
C75 C76 C77 120.0
C75 C76 C89 121.0(10)
C77 C76 C89 118.4(10)
C76 C77 C78 120.0
C76 C77 H77 120.0
C78 C77 H77 120.0
C77 C78 C73 120.0
C77 C78 H78 120.0
C73 C78 H78 120.0
C80 C79 C84 120.0
C80 C79 S12 124.0(8)
C84 C79 S12 116.0(8)
C80 C79 S12' 124.1(9)
C84 C79 S12' 115.3(9)
C81 C80 C79 120.0
C81 C80 H80 120.0
C79 C80 H80 120.0
C80 C81 C82 120.0
C80 C81 H81 120.0
C82 C81 H81 120.0
C83 C82 C81 120.0
C83 C82 C88 118.4(10)
C81 C82 C88 121.3(10)
C84 C83 C82 120.0
C84 C83 H83 120.0
C82 C83 H83 120.0
C83 C84 C79 120.0
C83 C84 H84 120.0
C79 C84 H84 120.0
C86 C85 C90 120.0
C86 C85 C64 121.8(9)
C90 C85 C64 118.1(9)
C85 C86 C87 120.0
C85 C86 C70 123.1(10)
C87 C86 C70 116.8(10)
C88 C87 C86 120.0
C88 C87 H87 120.0
C86 C87 H87 120.0
C89 C88 C87 120.0
C89 C88 C82 126.1(10)
C87 C88 C82 113.8(10)
C88 C89 C90 120.0
C88 C89 C76 120.1(10)
C90 C89 C76 119.8(10)
C89 C90 C85 120.0
C89 C90 H90 120.0
C85 C90 H90 120.0
O39 S13 O38 119.8(9)
O39 S13 O37 109.5(9)
O38 S13 O37 111.5(9)
O39 S13 C91 102.3(9)
O38 S13 C91 104.9(9)
O37 S13 C91 107.7(8)
O41 S14 O40 113.2(9)
O41 S14 O42 112.0(9)
O40 S14 O42 111.7(9)
O41 S14 C97 104.9(9)
O40 S14 C97 106.6(9)
O42 S14 C97 108.0(8)
O45 S15 O43 113.7(9)
O45 S15 O44 109.3(8)
O43 S15 O44 108.9(9)
O45 S15 C103 111.9(9)
O43 S15 C103 108.9(8)
O44 S15 C103 103.6(8)
O47 S16 O48 115.2(9)
O47 S16 O46 109.0(9)
O48 S16 O46 109.0(9)
O47 S16 C109 111.6(8)
O48 S16 C109 102.8(8)
O46 S16 C109 108.9(8)
O39' S13' O38' 110.8(17)
O39' S13' O37' 108.6(16)
O38' S13' O37' 111.1(17)
O39' S13' C91 123.3(19)
O38' S13' C91 95.3(18)
O37' S13' C91 107(2)
O41' S14' O40' 109.7(16)
O41' S14' O42' 111.5(16)
O40' S14' O42' 112.2(16)
O41' S14' C97 108.0(17)
O40' S14' C97 104.8(17)
O42' S14' C97 110.3(17)
O45' S15' O43' 112.0(18)
O45' S15' O44' 112.6(17)
O43' S15' O44' 104.4(16)
O45' S15' C103 102(2)
O43' S15' C103 114(2)
O44' S15' C103 111.6(18)
O47' S16' O48' 113.2(18)
O47' S16' O46' 105.6(17)
O48' S16' O46' 111.4(18)
O47' S16' C109 106(2)
O48' S16' C109 110(2)
O46' S16' C109 110.2(19)
C92 C91 C96 120.0
C92 C91 S13 121.6(8)
C96 C91 S13 118.4(8)
C92 C91 S13' 118.6(8)
C96 C91 S13' 117.8(9)
S13 C91 S13' 18.0(5)
C91 C92 C93 120.0
C91 C92 H92 120.0
C93 C92 H92 120.0
C92 C93 C94 120.0
C92 C93 H93 120.0
C94 C93 H93 120.0
C95 C94 C93 120.0
C95 C94 C115 116.8(9)
C93 C94 C115 123.2(9)
C96 C95 C94 120.0
C96 C95 H95 120.0
C94 C95 H95 120.0
C95 C96 C91 120.0
C95 C96 H96 120.0
C91 C96 H96 120.0
C98 C97 C102 120.0
C98 C97 S14' 103.0(10)
C102 C97 S14' 136.0(10)
C98 C97 S14 121.7(9)
C102 C97 S14 118.3(9)
S14' C97 S14 19.9(5)
C97 C98 C99 120.0
C97 C98 H98 120.0
C99 C98 H98 120.0
C100 C99 C98 120.0
C100 C99 H99 120.0
C98 C99 H99 120.0
C99 C100 C101 120.0
C99 C100 C116 121.3(11)
C101 C100 C116 118.2(11)
C102 C101 C100 120.0
C102 C101 H101 120.0
C100 C101 H101 120.0
C101 C102 C97 120.0
C101 C102 H102 120.0
C97 C102 H102 120.0
C104 C103 C108 120.0
C104 C103 S15' 106.0(10)
C108 C103 S15' 134.0(9)
C104 C103 S15 123.0(8)
C108 C103 S15 117.0(8)
S15' C103 S15 16.9(5)
C105 C104 C103 120.0
C105 C104 H104 120.0
C103 C104 H104 120.0
C104 C105 C106 120.0
C104 C105 H105 120.0
C106 C105 H105 120.0
C107 C106 C105 120.0
C107 C106 C118 116.0(9)
C105 C106 C118 123.7(9)
C108 C107 C106 120.0
C108 C107 H107 120.0
C106 C107 H107 120.0
C107 C108 C103 120.0
C107 C108 H108 120.0
C103 C108 H108 120.0
C110 C109 C114 120.0
C110 C109 S16' 119.2(9)
C114 C109 S16' 119.2(9)
C110 C109 S16 127.8(6)
C114 C109 S16 112.1(6)
S16' C109 S16 13.0(6)
C111 C110 C109 120.0
C111 C110 H110 120.0
C109 C110 H110 120.0
C110 C111 C112 120.0
C110 C111 H111 120.0
C112 C111 H111 120.0
C113 C112 C111 120.0
C113 C112 C119 119.2(9)
C111 C112 C119 120.2(9)
C112 C113 C114 120.0
C112 C113 H113 120.0
C114 C113 H113 120.0
C113 C114 C109 120.0
C113 C114 H114 120.0
C109 C114 H114 120.0
C116 C115 C120 120.0
C116 C115 C94 126.2(9)
C120 C115 C94 113.8(9)
C117 C116 C115 120.0
C117 C116 C100 117.1(10)
C115 C116 C100 122.8(10)
C116 C117 C118 120.0
C116 C117 H117 120.0
C118 C117 H117 120.0
C119 C118 C117 120.0
C119 C118 C106 126.7(9)
C117 C118 C106 113.3(9)
C118 C119 C120 120.0
C118 C119 C112 125.0(9)
C120 C119 C112 115.0(9)
C119 C120 C115 120.0
C119 C120 H120 120.0
C115 C120 H120 120.0
N3G C1G N1G 119.2(15)
N3G C1G N2G 118.2(15)
N1G C1G N2G 122.6(15)
C1G N1G H1G1 120.0
C1G N1G H1G2 120.0
H1G1 N1G H1G2 120.0
C1G N2G H2G1 120.0
C1G N2G H2G2 120.0
H2G1 N2G H2G2 120.0
C1G N3G H3G1 120.0
C1G N3G H3G2 120.0
H3G1 N3G H3G2 120.0
N6G C2G N5G 125.2(17)
N6G C2G N4G 116.4(17)
N5G C2G N4G 118.4(17)
C2G N4G H4G1 120.0
C2G N4G H4G2 120.0
H4G1 N4G H4G2 120.0
C2G N5G H5G1 120.0
C2G N5G H5G2 120.0
H5G1 N5G H5G2 120.0
C2G N6G H6G1 120.0
C2G N6G H6G2 120.0
H6G1 N6G H6G2 120.0
N9G C3G N7G 120.0(15)
N9G C3G N8G 118.3(14)
N7G C3G N8G 121.7(15)
C3G N7G H7G1 120.0
C3G N7G H7G2 120.0
H7G1 N7G H7G2 120.0
C3G N8G H8G1 120.0
C3G N8G H8G2 120.0
H8G1 N8G H8G2 120.0
C3G N9G H9G1 120.0
C3G N9G H9G2 120.0
H9G1 N9G H9G2 120.0
N10G C4G N12G 128.0(17)
N10G C4G N11G 121.5(17)
N12G C4G N11G 110.5(16)
C4G N10G H10A 120.0
C4G N10G H10B 120.0
H10A N10G H10B 120.0
C4G N11G H11A 120.0
C4G N11G H11B 120.0
H11A N11G H11B 120.0
C4G N12G H12A 120.0
C4G N12G H12B 120.0
H12A N12G H12B 120.0
N13G C5G N15G 124.1(16)
N13G C5G N14G 116.8(15)
N15G C5G N14G 119.1(15)
C5G N13G H13A 120.0
C5G N13G H13B 120.0
H13A N13G H13B 120.0
C5G N14G H14A 120.0
C5G N14G H14B 120.0
H14A N14G H14B 120.0
C5G N15G H15A 120.0
C5G N15G H15B 120.0
H15A N15G H15B 120.0
N16G C6G N18G 127(2)
N16G C6G N17G 118.7(19)
N18G C6G N17G 114.6(18)
C6G N16G H16A 120.0
C6G N16G H16B 120.0
H16A N16G H16B 120.0
C6G N17G H17A 120.0
C6G N17G H17B 120.0
H17A N17G H17B 120.0
C6G N18G H18A 120.0
C6G N18G H18B 120.0
H18A N18G H18B 120.0
N19G C7G N21G 115.2(19)
N19G C7G N20G 113.9(19)
N21G C7G N20G 131(2)
C7G N19G H19A 120.0
C7G N19G H19B 120.0
H19A N19G H19B 120.0
C7G N20G H20A 120.0
C7G N20G H20B 120.0
H20A N20G H20B 120.0
C7G N21G H21A 120.0
C7G N21G H21B 120.0
H21A N21G H21B 120.0
N23G C8G N22G 115.0(14)
N23G C8G N24G 123.3(15)
N22G C8G N24G 121.7(14)
C8G N22G H22A 120.0
C8G N22G H22B 120.0
H22A N22G H22B 120.0
C8G N23G H23A 120.0
C8G N23G H23B 120.0
H23A N23G H23B 120.0
C8G N24G H24A 120.0
C8G N24G H24B 120.0
H24A N24G H24B 120.0
N25G C9G N27G 129(2)
N25G C9G N26G 115(2)
N27G C9G N26G 116(2)
C9G N25G H25A 120.0
C9G N25G H25B 120.0
H25A N25G H25B 120.0
C9G N26G H26A 120.0
C9G N26G H26B 120.0
H26A N26G H26B 120.0
C9G N27G H27A 120.0
C9G N27G H27B 120.0
H27A N27G H27B 120.0
N29G C10G N30G 120.5(19)
N29G C10G N28G 121.8(19)
N30G C10G N28G 117.7(18)
C10G N28G H28A 120.0
C10G N28G H28B 120.0
H28A N28G H28B 120.0
C10G N29G H29A 120.0
C10G N29G H29B 120.0
H29A N29G H29B 120.0
C10G N30G H30A 120.0
C10G N30G H30B 120.0
H30A N30G H30B 120.0
N32G C11G N31G 117.5(19)
N32G C11G N33G 116.7(19)
N31G C11G N33G 125.9(19)
C11G N31G H31A 120.0
C11G N31G H31B 120.0
H31A N31G H31B 120.0
C11G N32G H32A 120.0
C11G N32G H32B 120.0
H32A N32G H32B 120.0
C11G N33G H33A 120.0
C11G N33G H33B 120.0
H33A N33G H33B 120.0
N35G C12G N34G 124(2)
N35G C12G N36G 112(2)
N34G C12G N36G 124(2)
C12G N34G H34A 120.0
C12G N34G H34B 120.0
H34A N34G H34B 120.0
C12G N35G H35A 120.0
C12G N35G H35B 120.0
H35A N35G H35B 120.0
C12G N36G H36A 120.0
C12G N36G H36B 120.0
H36A N36G H36B 120.0
N38G C13G N39G 125.2(19)
N38G C13G N37G 115.1(18)
N39G C13G N37G 119.7(18)
C13G N37G H37A 120.0
C13G N37G H37B 120.0
H37A N37G H37B 120.0
C13G N38G H38A 120.0
C13G N38G H38B 120.0
H38A N38G H38B 120.0
C13G N39G H39A 120.0
C13G N39G H39B 120.0
H39A N39G H39B 120.0
N41G C14G N42G 121.5(18)
N41G C14G N40G 120.0(18)
N42G C14G N40G 118.5(18)
C14G N40G H40A 120.0
C14G N40G H40B 120.0
H40A N40G H40B 120.0
C14G N41G H41A 120.0
C14G N41G H41B 120.0
H41A N41G H41B 120.0
C14G N42G H42A 120.0
C14G N42G H42B 120.0
H42A N42G H42B 120.0
N43G C15G N44G 119.0(17)
N43G C15G N45G 117.0(17)
N44G C15G N45G 123.9(17)
C15G N43G H43A 120.0
C15G N43G H43B 120.0
H43A N43G H43B 120.0
C15G N44G H44A 120.0
C15G N44G H44B 120.0
H44A N44G H44B 120.0
C15G N45G H45A 120.0
C15G N45G H45B 120.0
H45A N45G H45B 120.0
N46G C16G N47G 127(2)
N46G C16G N48G 119(2)
N47G C16G N48G 114(2)
C16G N46G H46A 120.0
C16G N46G H46B 120.0
H46A N46G H46B 120.0
C16G N47G H47A 120.0
C16G N47G H47B 120.0
H47A N47G H47B 120.0
C16G N48G H48A 120.0
C16G N48G H48B 120.0
H48A N48G H48B 120.0
C1T O1T C4T 118.6(19)
O1T C1T C2T 107.0(19)
O1T C1T H1T1 110.3
C2T C1T H1T1 110.3
O1T C1T H1T2 110.3
C2T C1T H1T2 110.3
H1T1 C1T H1T2 108.6
C3T C2T C1T 97.2(19)
C3T C2T H2T1 112.3
C1T C2T H2T1 112.3
C3T C2T H2T2 112.3
C1T C2T H2T2 112.3
H2T1 C2T H2T2 109.9
C2T C3T C4T 116.4(19)
C2T C3T H3T1 108.2
C4T C3T H3T1 108.2
C2T C3T H3T2 108.2
C4T C3T H3T2 108.2
H3T1 C3T H3T2 107.3
O1T C4T C3T 95.1(18)
O1T C4T H4T1 112.7
C3T C4T H4T1 112.7
O1T C4T H4T2 112.7
C3T C4T H4T2 112.7
H4T1 C4T H4T2 110.2
C8T O2T C5T 106.7(19)
O2T C5T C6T 106(2)
O2T C5T H5T1 110.6
C6T C5T H5T1 110.6
O2T C5T H5T2 110.6
C6T C5T H5T2 110.6
H5T1 C5T H5T2 108.7
C7T C6T C5T 103(2)
C7T C6T H6T1 111.2
C5T C6T H6T1 111.2
C7T C6T H6T2 111.2
C5T C6T H6T2 111.2
H6T1 C6T H6T2 109.1
C6T C7T C8T 100(2)
C6T C7T H7T1 111.7
C8T C7T H7T1 111.7
C6T C7T H7T2 111.7
C8T C7T H7T2 111.7
H7T1 C7T H7T2 109.5
O2T C8T C7T 111(2)
O2T C8T H8T1 109.4
C7T C8T H8T1 109.4
O2T C8T H8T2 109.4
C7T C8T H8T2 109.4
H8T1 C8T H8T2 108.0
C12T O3T C9T 101(3)
O3T C9T C10T 105(3)
O3T C9T H9T1 110.8
C10T C9T H9T1 110.8
O3T C9T H9T2 110.8
C10T C9T H9T2 110.8
H9T1 C9T H9T2 108.9
C9T C10T C11T 106(3)
C9T C10T H10C 110.6
C11T C10T H10C 110.6
C9T C10T H10D 110.6
C11T C10T H10D 110.6
H10C C10T H10D 108.7
C10T C11T C12T 93(3)
C10T C11T H11C 113.1
C12T C11T H11C 113.1
C10T C11T H11D 113.1
C12T C11T H11D 113.1
H11C C11T H11D 110.5
O3T C12T C11T 117(3)
O3T C12T H12C 108.1
C11T C12T H12C 108.1
O3T C12T H12D 108.1
C11T C12T H12D 108.1
H12C C12T H12D 107.3
C16T O4T C13T 90(3)
O4T C13T C14T 119(3)
O4T C13T C16T 44.2(13)
C14T C13T C16T 79(2)
O4T C13T H13C 107.5
C14T C13T H13C 107.5
C16T C13T H13C 142.6
O4T C13T H13D 107.5
C14T C13T H13D 107.5
C16T C13T H13D 105.5
H13C C13T H13D 107.0
C15T C14T C13T 94(3)
C15T C14T H14C 112.9
C13T C14T H14C 112.9
C15T C14T H14D 112.9
C13T C14T H14D 112.9
H14C C14T H14D 110.3
C14T C15T C16T 97(3)
C14T C15T H15C 112.3
C16T C15T H15C 112.3
C14T C15T H15D 112.3
C16T C15T H15D 112.3
H15C C15T H15D 109.9
O4T C16T C15T 122(3)
O4T C16T C13T 45.4(14)
C15T C16T C13T 77(2)
O4T C16T H16C 106.8
C15T C16T H16C 106.8
C13T C16T H16C 125.1
O4T C16T H16D 106.8
C15T C16T H16D 106.8
C13T C16T H16D 125.1
H16C C16T H16D 106.6
C17T O5T C20T 114.6(14)
O5T C17T C18T 101.6(14)
O5T C17T H17C 111.5
C18T C17T H17C 111.5
O5T C17T H17D 111.5
C18T C17T H17D 111.5
H17C C17T H17D 109.3
C17T C18T C19T 96.0(15)
C17T C18T H18C 112.5
C19T C18T H18C 112.5
C17T C18T H18D 112.5
C19T C18T H18D 112.5
H18C C18T H18D 110.1
C18T C19T C20T 107.1(14)
C18T C19T H19C 110.3
C20T C19T H19C 110.3
C18T C19T H19D 110.3
C20T C19T H19D 110.3
H19C C19T H19D 108.6
O5T C20T C19T 97.9(13)
O5T C20T H20C 112.2
C19T C20T H20C 112.2
O5T C20T H20D 112.2
C19T C20T H20D 112.2
H20C C20T H20D 109.8
C24T O6T C21T 111.5(15)
O6T C21T C22T 107.7(15)
O6T C21T H21C 110.2
C22T C21T H21C 110.2
O6T C21T H21D 110.2
C22T C21T H21D 110.2
H21C C21T H21D 108.5
C21T C22T C23T 95.5(16)
C21T C22T H22C 112.6
C23T C22T H22C 112.6
C21T C22T H22D 112.6
C23T C22T H22D 112.6
H22C C22T H22D 110.1
C24T C23T C22T 108.5(16)
C24T C23T H23C 110.0
C22T C23T H23C 110.0
C24T C23T H23D 110.0
C22T C23T H23D 110.0
H23C C23T H23D 108.4
O6T C24T C23T 100.4(15)
O6T C24T H24C 111.7
C23T C24T H24C 111.7
O6T C24T H24D 111.7
C23T C24T H24D 111.7
H24C C24T H24D 109.5
C25T O7T C28T 107.2(12)
O7T C25T C26T 111.0(11)
O7T C25T H25C 109.4
C26T C25T H25C 109.4
O7T C25T H25D 109.4
C26T C25T H25D 109.4
H25C C25T H25D 108.0
C27T C26T C25T 105.3(7)
C27T C26T H26C 110.7
C25T C26T H26C 110.7
C27T C26T H26D 110.7
C25T C26T H26D 110.7
H26C C26T H26D 108.8
C26T C27T C28T 104.8(7)
C26T C27T H27C 110.8
C28T C27T H27C 110.8
C26T C27T H27D 110.8
C28T C27T H27D 110.8
H27C C27T H27D 108.9
O7T C28T C27T 110.3(10)
O7T C28T H28C 109.6
C27T C28T H28C 109.6
O7T C28T H28D 109.6
C27T C28T H28D 109.6
H28C C28T H28D 108.1
C32T O8T C29T 104.7(10)
O8T C29T C30T 105.4(9)
O8T C29T H29C 110.7
C30T C29T H29C 110.7
O8T C29T H29D 110.7
C30T C29T H29D 110.7
H29C C29T H29D 108.8
C31T C30T C29T 95.4(12)
C31T C30T H30C 112.7
C29T C30T H30C 112.7
C31T C30T H30D 112.7
C29T C30T H30D 112.7
H30C C30T H30D 110.1
C30T C31T C32T 100.2(10)
C30T C31T H31C 111.7
C32T C31T H31C 111.7
C30T C31T H31D 111.7
C32T C31T H31D 111.7
H31C C31T H31D 109.5
O8T C32T C31T 106.7(9)
O8T C32T H32C 110.4
C31T C32T H32C 110.4
O8T C32T H32D 110.4
C31T C32T H32D 110.4
H32C C32T H32D 108.6
C36T O9T C33T 107.9(7)
O9T C33T C34T 106.5(8)
O9T C33T H33C 110.4
C34T C33T H33C 110.4
O9T C33T H33D 110.4
C34T C33T H33D 110.4
H33C C33T H33D 108.6
C35T C34T C33T 100.4(8)
C35T C34T H34C 111.7
C33T C34T H34C 111.7
C35T C34T H34D 111.7
C33T C34T H34D 111.7
H34C C34T H34D 109.5
C34T C35T C36T 102.5(7)
C34T C35T H35C 111.3
C36T C35T H35C 111.3
C34T C35T H35D 111.3
C36T C35T H35D 111.3
H35C C35T H35D 109.2
O9T C36T C35T 108.7(7)
O9T C36T H36C 110.0
C35T C36T H36C 110.0
O9T C36T H36D 110.0
C35T C36T H36D 110.0
H36C C36T H36D 108.3
C37T O10T C40T 109.2(15)
O10T C37T C38T 107.5(15)
O10T C37T H37C 110.2
C38T C37T H37C 110.2
O10T C37T H37D 110.2
C38T C37T H37D 110.2
H37C C37T H37D 108.5
C39T C38T C37T 101.8(15)
C39T C38T H38C 111.4
C37T C38T H38C 111.4
C39T C38T H38D 111.4
C37T C38T H38D 111.4
H38C C38T H38D 109.3
C38T C39T C40T 104.5(15)
C38T C39T H39C 110.8
C40T C39T H39C 110.8
C38T C39T H39D 110.8
C40T C39T H39D 110.8
H39C C39T H39D 108.9
O10T C40T C39T 106.1(15)
O10T C40T H40C 110.5
C39T C40T H40C 110.5
O10T C40T H40D 110.5
C39T C40T H40D 110.5
H40C C40T H40D 108.7
C44T O11T C41T 102.7(14)
O11T C41T C42T 104.7(14)
O11T C41T H41C 110.8
C42T C41T H41C 110.8
O11T C41T H41D 110.8
C42T C41T H41D 110.8
H41C C41T H41D 108.9
C43T C42T C41T 88.6(15)
C43T C42T H42C 113.9
C41T C42T H42C 113.9
C43T C42T H42D 113.9
C41T C42T H42D 113.9
H42C C42T H42D 111.1
C42T C43T C44T 102.1(16)
C42T C43T H43C 111.3
C44T C43T H43C 111.3
C42T C43T H43D 111.3
C44T C43T H43D 111.3
H43C C43T H43D 109.2
O11T C44T C43T 102.9(15)
O11T C44T H44C 111.2
C43T C44T H44C 111.2
O11T C44T H44D 111.2
C43T C44T H44D 111.2
H44C C44T H44D 109.1
C48T O12T C45T 110.6(17)
O12T C45T C46T 104.0(16)
O12T C45T H45C 111.0
C46T C45T H45C 111.0
O12T C45T H45D 111.0
C46T C45T H45D 111.0
H45C C45T H45D 109.0
C45T C46T C47T 95.3(17)
C45T C46T H46C 112.7
C47T C46T H46C 112.7
C45T C46T H46D 112.7
C47T C46T H46D 112.7
H46C C46T H46D 110.2
C46T C47T C48T 109.0(17)
C46T C47T H47C 109.9
C48T C47T H47C 109.9
C46T C47T H47D 109.9
C48T C47T H47D 109.9
H47C C47T H47D 108.3
O12T C48T C47T 100.1(16)
O12T C48T H48C 111.7
C47T C48T H48C 111.7
O12T C48T H48D 111.7
C47T C48T H48D 111.7
H48C C48T H48D 109.5
C49T O13T C52T 108.1(7)
O13T C49T C50T 110.5(7)
O13T C49T H49A 109.6
C50T C49T H49A 109.6
O13T C49T H49B 109.6
C50T C49T H49B 109.6
H49A C49T H49B 108.1
C51T C50T C49T 104.6(6)
C51T C50T H50A 110.8
C49T C50T H50A 110.8
C51T C50T H50B 110.8
C49T C50T H50B 110.8
H50A C50T H50B 108.9
C50T C51T C52T 105.1(6)
C50T C51T H51A 110.7
C52T C51T H51A 110.7
C50T C51T H51B 110.7
C52T C51T H51B 110.7
H51A C51T H51B 108.8
O13T C52T C51T 109.8(7)
O13T C52T H52A 109.7
C51T C52T H52A 109.7
O13T C52T H52B 109.7
C51T C52T H52B 109.7
H52A C52T H52B 108.2
C53T O14T C56T 104.7(18)
O14T C53T C54T 103.1(17)
O14T C53T H53A 111.1
C54T C53T H53A 111.1
O14T C53T H53B 111.1
C54T C53T H53B 111.1
H53A C53T H53B 109.1
C55T C54T C53T 101.8(18)
C55T C54T H54A 111.4
C53T C54T H54A 111.4
C55T C54T H54B 111.4
C53T C54T H54B 111.4
H54A C54T H54B 109.3
C54T C55T C56T 95.3(17)
C54T C55T H55A 112.7
C56T C55T H55A 112.7
C54T C55T H55B 112.7
C56T C55T H55B 112.7
H55A C55T H55B 110.2
O14T C56T C55T 111.4(18)
O14T C56T H56A 109.4
C55T C56T H56A 109.4
O14T C56T H56B 109.4
C55T C56T H56B 109.4
H56A C56T H56B 108.0
C60T O15T C57T 101.2(16)
O15T C57T C58T 116.3(17)
O15T C57T H57A 108.2
C58T C57T H57A 108.2
O15T C57T H57B 108.2
C58T C57T H57B 108.2
H57A C57T H57B 107.4
C59T C58T C57T 94.5(16)
C59T C58T H58A 112.8
C57T C58T H58A 112.8
C59T C58T H58B 112.8
C57T C58T H58B 112.8
H58A C58T H58B 110.3
C58T C59T C60T 107.1(17)
C58T C59T H59A 110.3
C60T C59T H59A 110.3
C58T C59T H59B 110.3
C60T C59T H59B 110.3
H59A C59T H59B 108.5
O15T C60T C59T 109.9(17)
O15T C60T H60A 109.7
C59T C60T H60A 109.7
O15T C60T H60B 109.7
C59T C60T H60B 109.7
H60A C60T H60B 108.2
C64T O16T C61T 104.1(17)
O16T C61T C62T 109.8(19)
O16T C61T H61A 109.7
C62T C61T H61A 109.7
O16T C61T H61B 109.7
C62T C61T H61B 109.7
H61A C61T H61B 108.2
C63T C62T C61T 97.4(19)
C63T C62T H62A 112.3
C61T C62T H62A 112.3
C63T C62T H62B 112.3
C61T C62T H62B 112.3
H62A C62T H62B 109.9
C62T C63T C64T 103.4(19)
C62T C63T H63A 111.1
C64T C63T H63A 111.1
C62T C63T H63B 111.1
C64T C63T H63B 111.1
H63A C63T H63B 109.1
O16T C64T C63T 108.7(18)
O16T C64T H64A 110.0
C63T C64T H64A 110.0
O16T C64T H64B 110.0
C63T C64T H64B 110.0
H64A C64T H64B 108.3
C68T O17T C65T 108.6(6)
O17T C65T C66T 110.0(7)
O17T C65T H65A 109.7
C66T C65T H65A 109.7
O17T C65T H65B 109.7
C66T C65T H65B 109.7
H65A C65T H65B 108.2
C67T C66T C65T 104.8(6)
C67T C66T H66A 110.8
C65T C66T H66A 110.8
C67T C66T H66B 110.8
C65T C66T H66B 110.8
H66A C66T H66B 108.9
C66T C67T C68T 105.0(5)
C66T C67T H67A 110.8
C68T C67T H67A 110.8
C66T C67T H67B 110.8
C68T C67T H67B 110.8
H67A C67T H67B 108.8
O17T C68T C67T 110.9(7)
O17T C68T H68A 109.5
C67T C68T H68A 109.5
O17T C68T H68B 109.5
C67T C68T H68B 109.5
H68A C68T H68B 108.1
C69T O18T C72T 120(3)
O18T C69T C70T 103(3)
O18T C69T H69A 111.1
C70T C69T H69A 111.1
O18T C69T H69B 111.1
C70T C69T H69B 111.1
H69A C69T H69B 109.1
C71T C70T C69T 99(3)
C71T C70T H70A 111.9
C69T C70T H70A 111.9
C71T C70T H70B 111.9
C69T C70T H70B 111.9
H70A C70T H70B 109.6
C70T C71T C72T 112(3)
C70T C71T H71A 109.2
C72T C71T H71A 109.2
C70T C71T H71B 109.2
C72T C71T H71B 109.2
H71A C71T H71B 107.9
O18T C72T C71T 96(3)
O18T C72T H72A 112.5
C71T C72T H72A 112.5
O18T C72T H72B 112.5
C71T C72T H72B 112.5
H72A C72T H72B 110.0
C73T O19T C76T 103.4(15)
O19T C73T C74T 110.2(16)
O19T C73T H73A 109.6
C74T C73T H73A 109.6
O19T C73T H73B 109.6
C74T C73T H73B 109.6
H73A C73T H73B 108.1
C73T C74T C75T 95.6(16)
C73T C74T H74A 112.6
C75T C74T H74A 112.6
C73T C74T H74B 112.6
C75T C74T H74B 112.6
H74A C74T H74B 110.1
C76T C75T C74T 103.3(16)
C76T C75T H75A 111.1
C74T C75T H75A 111.1
C76T C75T H75B 111.1
C74T C75T H75B 111.1
H75A C75T H75B 109.1
O19T C76T C75T 108.4(16)
O19T C76T H76A 110.0
C75T C76T H76A 110.0
O19T C76T H76B 110.0
C75T C76T H76B 110.0
H76A C76T H76B 108.4
C80T O20T C77T 100(2)
O20T C77T C78T 105(2)
O20T C77T H77A 110.8
C78T C77T H77A 110.8
O20T C77T H77B 110.8
C78T C77T H77B 110.8
H77A C77T H77B 108.9
C79T C78T C77T 94(2)
C79T C78T H78A 112.9
C77T C78T H78A 112.9
C79T C78T H78B 112.9
C77T C78T H78B 112.9
H78A C78T H78B 110.3
C80T C79T C78T 97(2)
C80T C79T H79A 112.3
C78T C79T H79A 112.3
C80T C79T H79B 112.3
C78T C79T H79B 112.3
H79A C79T H79B 109.9
O20T C80T C79T 111(2)
O20T C80T H80A 109.4
C79T C80T H80A 109.4
O20T C80T H80B 109.4
C79T C80T H80B 109.4
H80A C80T H80B 108.0

loop_
_geom_bond_atom_site_label_1
_geom_bond_atom_site_label_2
_geom_bond_distance
S1 O3 1.446(7)
S1 O1 1.453(7)
S1 O2 1.459(7)
S1 C1 1.840(11)
S2 O5 1.419(10)
S2 O6 1.450(10)
S2 O4 1.476(11)
S2 C7 1.663(11)
S3 O7 1.425(11)
S3 O9 1.438(11)
S3 O8 1.464(11)
S3 C13 1.761(10)
S4 O10 1.441(11)
S4 O11 1.459(11)
S4 O12 1.464(11)
S4 C19 1.918(11)
S1' O3' 1.427(13)
S1' O1' 1.451(13)
S1' O2' 1.463(13)
S1' C1 1.750(9)
S2' O6' 1.449(13)
S2' O5' 1.475(13)
S2' O4' 1.487(14)
S2' C7 1.790(9)
S3' O9' 1.451(13)
S3' O8' 1.470(13)
S3' O7' 1.473(13)
S3' C13 1.794(9)
S4' O11' 1.422(13)
S4' O12' 1.446(13)
S4' O10' 1.450(13)
S4' C19 1.757(9)
C1 C2 1.3900
C1 C6 1.3900
C2 C3 1.3900
C2 H2 0.9500
C3 C4 1.3900
C3 H3 0.9500
C4 C5 1.3900
C4 C25 1.540(10)
C5 C6 1.3900
C5 H5 0.9500
C6 H6 0.9500
C7 C8 1.3900
C7 C12 1.3900
C8 C9 1.3900
C8 H8 0.9500
C9 C10 1.3900
C9 H9 0.9500
C10 C11 1.3900
C10 C26 1.526(8)
C11 C12 1.3900
C11 H11 0.9500
C12 H12 0.9500
C13 C14 1.3900
C13 C18 1.3900
C14 C15 1.3900
C14 H14 0.9500
C15 C16 1.3900
C15 H15 0.9500
C16 C17 1.3900
C16 C28 1.538(7)
C17 C18 1.3900
C17 H17 0.9500
C18 H18 0.9500
C19 C20 1.3900
C19 C24 1.3900
C20 C21 1.3900
C20 H20 0.9500
C21 C22 1.3900
C21 H21 0.9500
C22 C23 1.3900
C22 C29 1.543(10)
C23 C24 1.3900
C23 H23 0.9500
C24 H24 0.9500
C25 C26 1.3900
C25 C30 1.3900
C26 C27 1.3900
C27 C28 1.3900
C27 H27 0.9500
C28 C29 1.3900
C29 C30 1.3900
C30 H30 0.9500
S6 O18 1.423(9)
S6 O17 1.476(9)
S6 O16 1.491(9)
S6 C37 1.719(9)
S5 O13 1.435(11)
S5 O15 1.445(11)
S5 O14 1.465(11)
S5 C31 1.816(10)
S7 O21 1.426(11)
S7 O20 1.434(11)
S7 O19 1.481(11)
S7 C43 1.762(10)
S8 O24 1.439(10)
S8 O22 1.454(11)
S8 O23 1.498(11)
S8 C49 1.941(11)
S5' O15' 1.440(14)
S5' O14' 1.463(14)
S5' O13' 1.466(14)
S5' C31 1.764(9)
S7' O20' 1.453(14)
S7' O21' 1.457(14)
S7' O19' 1.470(14)
S7' C43 1.772(9)
S8' O24' 1.448(14)
S8' O23' 1.457(14)
S8' O22' 1.475(13)
S8' C49 1.744(10)
C31 C32 1.3900
C31 C36 1.3900
C32 C33 1.3900
C32 H32 0.9500
C33 C34 1.3900
C33 H33 0.9500
C34 C35 1.3900
C34 C55 1.530(7)
C35 C36 1.3900
C35 H35 0.9500
C36 H36 0.9500
C37 C38 1.3900
C37 C42 1.3900
C38 C39 1.3900
C38 H38 0.9500
C39 C40 1.3900
C39 H39 0.9500
C40 C41 1.3900
C40 C56 1.522(8)
C41 C42 1.3900
C41 H41 0.9500
C42 H42 0.9500
C43 C44 1.3900
C43 C48 1.3900
C44 C45 1.3900
C44 H44 0.9500
C45 C46 1.3900
C45 H45 0.9500
C46 C47 1.3900
C46 C58 1.542(8)
C47 C48 1.3900
C47 H47 0.9500
C48 H48 0.9500
C49 C50 1.3900
C49 C54 1.3900
C50 C51 1.3900
C50 H50 0.9500
C51 C52 1.3900
C51 H51 0.9500
C52 C53 1.3900
C52 C59 1.509(8)
C53 C54 1.3900
C53 H53 0.9500
C54 H54 0.9500
C55 C56 1.3900
C55 C60 1.3900
C56 C57 1.3900
C57 C58 1.3900
C57 H57 0.9500
C58 C59 1.3900
C59 C60 1.3900
C60 H60 0.9500
S11 O31 1.443(9)
S11 O32 1.446(9)
S11 O33 1.462(9)
S11 C73 1.770(9)
S9 O26 1.430(11)
S9 O25 1.450(11)
S9 O27 1.460(11)
S9 C61 1.793(12)
S10 O28 1.423(12)
S10 O29 1.447(11)
S10 O30 1.478(12)
S10 C67 1.805(12)
S12 O35 1.435(12)
S12 O34 1.454(12)
S12 O36 1.463(11)
S12 C79 1.804(15)
S9' O26' 1.460(13)
S9' O27' 1.470(13)
S9' O25' 1.484(13)
S9' C61 1.775(9)
S10' O28' 1.451(13)
S10' O29' 1.456(13)
S10' O30' 1.459(13)
S10' C67 1.790(8)
S12' O35' 1.432(13)
S12' O36' 1.454(13)
S12' O34' 1.456(13)
S12' C79 1.84(2)
C61 C62 1.3900
C61 C66 1.3900
C62 C63 1.3900
C62 H62 0.9500
C63 C64 1.3900
C63 H63 0.9500
C64 C65 1.3900
C64 C85 1.534(7)
C65 C66 1.3900
C65 H65 0.9500
C66 H66 0.9500
C67 C68 1.3900
C67 C72 1.3900
C68 C69 1.3900
C68 H68 0.9500
C69 C70 1.3900
C69 H69 0.9500
C70 C71 1.3900
C70 C86 1.503(7)
C71 C72 1.3900
C71 H71 0.9500
C72 H72 0.9500
C73 C74 1.3900
C73 C78 1.3900
C74 C75 1.3900
C74 H74 0.9500
C75 C76 1.3900
C75 H75 0.9500
C76 C77 1.3900
C76 C89 1.511(8)
C77 C78 1.3900
C77 H77 0.9500
C78 H78 0.9500
C79 C80 1.3900
C79 C84 1.3900
C80 C81 1.3900
C80 H80 0.9500
C81 C82 1.3900
C81 H81 0.9500
C82 C83 1.3900
C82 C88 1.526(7)
C83 C84 1.3900
C83 H83 0.9500
C84 H84 0.9500
C85 C86 1.3900
C85 C90 1.3900
C86 C87 1.3900
C87 C88 1.3900
C87 H87 0.9500
C88 C89 1.3900
C89 C90 1.3900
C90 H90 0.9500
S13 O39 1.427(11)
S13 O38 1.454(10)
S13 O37 1.483(10)
S13 C91 1.762(9)
S14 O41 1.425(10)
S14 O40 1.437(11)
S14 O42 1.466(10)
S14 C97 1.798(11)
S15 O45 1.426(10)
S15 O43 1.464(10)
S15 O44 1.486(10)
S15 C103 1.806(9)
S16 O47 1.435(10)
S16 O48 1.468(10)
S16 O46 1.474(10)
S16 C109 1.839(9)
S13' O39' 1.452(14)
S13' O38' 1.467(14)
S13' O37' 1.476(14)
S13' C91 1.896(19)
S14' O41' 1.441(14)
S14' O40' 1.448(14)
S14' O42' 1.453(14)
S14' C97 1.735(9)
S15' O45' 1.433(14)
S15' O43' 1.465(14)
S15' O44' 1.483(14)
S15' C103 1.657(17)
S16' O47' 1.443(14)
S16' O48' 1.455(14)
S16' O46' 1.477(14)
S16' C109 1.586(17)
C91 C92 1.3900
C91 C96 1.3900
C92 C93 1.3900
C92 H92 0.9500
C93 C94 1.3900
C93 H93 0.9500
C94 C95 1.3900
C94 C115 1.544(7)
C95 C96 1.3900
C95 H95 0.9500
C96 H96 0.9500
C97 C98 1.3900
C97 C102 1.3900
C98 C99 1.3900
C98 H98 0.9500
C99 C100 1.3900
C99 H99 0.9500
C100 C101 1.3900
C100 C116 1.533(10)
C101 C102 1.3900
C101 H101 0.9500
C102 H102 0.9500
C103 C104 1.3900
C103 C108 1.3900
C104 C105 1.3900
C104 H104 0.9500
C105 C106 1.3900
C105 H105 0.9500
C106 C107 1.3900
C106 C118 1.546(7)
C107 C108 1.3900
C107 H107 0.9500
C108 H108 0.9500
C109 C110 1.3900
C109 C114 1.3900
C110 C111 1.3900
C110 H110 0.9500
C111 C112 1.3900
C111 H111 0.9500
C112 C113 1.3900
C112 C119 1.515(7)
C113 C114 1.3900
C113 H113 0.9500
C114 H114 0.9500
C115 C116 1.3900
C115 C120 1.3900
C116 C117 1.3900
C117 C118 1.3900
C117 H117 0.9500
C118 C119 1.3900
C119 C120 1.3900
C120 H120 0.9500
C1G N3G 1.325(9)
C1G N1G 1.333(9)
C1G N2G 1.340(9)
N1G H1G1 0.8800
N1G H1G2 0.8800
N2G H2G1 0.8800
N2G H2G2 0.8800
N3G H3G1 0.8800
N3G H3G2 0.8800
C2G N6G 1.327(9)
C2G N5G 1.332(9)
C2G N4G 1.341(9)
N4G H4G1 0.8800
N4G H4G2 0.8800
N5G H5G1 0.8800
N5G H5G2 0.8800
N6G H6G1 0.8800
N6G H6G2 0.8800
C3G N9G 1.314(9)
C3G N7G 1.316(9)
C3G N8G 1.340(9)
N7G H7G1 0.8800
N7G H7G2 0.8800
N8G H8G1 0.8800
N8G H8G2 0.8800
N9G H9G1 0.8800
N9G H9G2 0.8800
C4G N10G 1.314(9)
C4G N12G 1.323(9)
C4G N11G 1.333(9)
N10G H10A 0.8800
N10G H10B 0.8800
N11G H11A 0.8800
N11G H11B 0.8800
N12G H12A 0.8800
N12G H12B 0.8800
C5G N13G 1.317(9)
C5G N15G 1.327(9)
C5G N14G 1.334(9)
N13G H13A 0.8800
N13G H13B 0.8800
N14G H14A 0.8800
N14G H14B 0.8800
N15G H15A 0.8800
N15G H15B 0.8800
C6G N16G 1.318(9)
C6G N18G 1.322(9)
C6G N17G 1.330(9)
N16G H16A 0.8800
N16G H16B 0.8800
N17G H17A 0.8800
N17G H17B 0.8800
N18G H18A 0.8800
N18G H18B 0.8800
C7G N19G 1.305(10)
C7G N21G 1.326(9)
C7G N20G 1.327(9)
N19G H19A 0.8800
N19G H19B 0.8800
N20G H20A 0.8800
N20G H20B 0.8800
N21G H21A 0.8800
N21G H21B 0.8800
C8G N23G 1.324(9)
C8G N22G 1.333(9)
C8G N24G 1.346(9)
N22G H22A 0.8800
N22G H22B 0.8800
N23G H23A 0.8800
N23G H23B 0.8800
N24G H24A 0.8800
N24G H24B 0.8800
C9G N25G 1.320(10)
C9G N27G 1.328(10)
C9G N26G 1.334(10)
N25G H25A 0.8800
N25G H25B 0.8800
N26G H26A 0.8800
N26G H26B 0.8800
N27G H27A 0.8800
N27G H27B 0.8800
C10G N29G 1.312(10)
C10G N30G 1.327(9)
C10G N28G 1.335(9)
N28G H28A 0.8800
N28G H28B 0.8800
N29G H29A 0.8800
N29G H29B 0.8800
N30G H30A 0.8800
N30G H30B 0.8800
C11G N32G 1.307(9)
C11G N31G 1.317(9)
C11G N33G 1.328(9)
N31G H31A 0.8800
N31G H31B 0.8800
N32G H32A 0.8800
N32G H32B 0.8800
N33G H33A 0.8800
N33G H33B 0.8800
C12G N35G 1.307(10)
C12G N34G 1.319(10)
C12G N36G 1.326(10)
N34G H34A 0.8800
N34G H34B 0.8800
N35G H35A 0.8800
N35G H35B 0.8800
N36G H36A 0.8800
N36G H36B 0.8800
C13G N38G 1.319(9)
C13G N39G 1.327(9)
C13G N37G 1.330(9)
N37G H37A 0.8800
N37G H37B 0.8800
N38G H38A 0.8800
N38G H38B 0.8800
N39G H39A 0.8800
N39G H39B 0.8800
C14G N41G 1.326(9)
C14G N42G 1.331(9)
C14G N40G 1.332(9)
N40G H40A 0.8800
N40G H40B 0.8800
N41G H41A 0.8800
N41G H41B 0.8800
N42G H42A 0.8800
N42G H42B 0.8800
C15G N43G 1.323(9)
C15G N44G 1.333(9)
C15G N45G 1.336(9)
N43G H43A 0.8800
N43G H43B 0.8800
N44G H44A 0.8800
N44G H44B 0.8800
N45G H45A 0.8800
N45G H45B 0.8800
C16G N46G 1.312(10)
C16G N47G 1.313(10)
C16G N48G 1.325(10)
N46G H46A 0.8800
N46G H46B 0.8800
N47G H47A 0.8800
N47G H47B 0.8800
N48G H48A 0.8800
N48G H48B 0.8800
O1T C1T 1.431(10)
O1T C4T 1.434(10)
C1T C2T 1.519(10)
C1T H1T1 0.9900
C1T H1T2 0.9900
C2T C3T 1.509(10)
C2T H2T1 0.9900
C2T H2T2 0.9900
C3T C4T 1.525(10)
C3T H3T1 0.9900
C3T H3T2 0.9900
C4T H4T1 0.9900
C4T H4T2 0.9900
O2T C8T 1.414(10)
O2T C5T 1.415(10)
C5T C6T 1.529(10)
C5T H5T1 0.9900
C5T H5T2 0.9900
C6T C7T 1.515(10)
C6T H6T1 0.9900
C6T H6T2 0.9900
C7T C8T 1.524(10)
C7T H7T1 0.9900
C7T H7T2 0.9900
C8T H8T1 0.9900
C8T H8T2 0.9900
O3T C12T 1.428(10)
O3T C9T 1.434(10)
C9T C10T 1.498(10)
C9T H9T1 0.9900
C9T H9T2 0.9900
C10T C11T 1.501(10)
C10T H10C 0.9900
C10T H10D 0.9900
C11T C12T 1.522(10)
C11T H11C 0.9900
C11T H11D 0.9900
C12T H12C 0.9900
C12T H12D 0.9900
O4T C16T 1.399(10)
O4T C13T 1.429(10)
C13T C14T 1.528(10)
C13T C16T 2.01(5)
C13T H13C 0.9900
C13T H13D 0.9900
C14T C15T 1.513(10)
C14T H14C 0.9900
C14T H14D 0.9900
C15T C16T 1.526(10)
C15T H15C 0.9900
C15T H15D 0.9900
C16T H16C 0.9900
C16T H16D 0.9900
O5T C17T 1.431(9)
O5T C20T 1.444(9)
C17T C18T 1.518(10)
C17T H17C 0.9900
C17T H17D 0.9900
C18T C19T 1.520(10)
C18T H18C 0.9900
C18T H18D 0.9900
C19T C20T 1.527(10)
C19T H19C 0.9900
C19T H19D 0.9900
C20T H20C 0.9900
C20T H20D 0.9900
O6T C24T 1.424(9)
O6T C21T 1.438(9)
C21T C22T 1.509(10)
C21T H21C 0.9900
C21T H21D 0.9900
C22T C23T 1.515(10)
C22T H22C 0.9900
C22T H22D 0.9900
C23T C24T 1.514(10)
C23T H23C 0.9900
C23T H23D 0.9900
C24T H24C 0.9900
C24T H24D 0.9900
O7T C25T 1.409(9)
O7T C28T 1.423(9)
C25T C26T 1.486(9)
C25T H25C 0.9900
C25T H25D 0.9900
C26T C27T 1.485(9)
C26T H26C 0.9900
C26T H26D 0.9900
C27T C28T 1.501(9)
C27T H27C 0.9900
C27T H27D 0.9900
C28T H28C 0.9900
C28T H28D 0.9900
O8T C32T 1.431(10)
O8T C29T 1.453(10)
C29T C30T 1.522(10)
C29T H29C 0.9900
C29T H29D 0.9900
C30T C31T 1.511(10)
C30T H30C 0.9900
C30T H30D 0.9900
C31T C32T 1.536(10)
C31T H31C 0.9900
C31T H31D 0.9900
C32T H32C 0.9900
C32T H32D 0.9900
O9T C36T 1.410(10)
O9T C33T 1.423(10)
C33T C34T 1.531(10)
C33T H33C 0.9900
C33T H33D 0.9900
C34T C35T 1.508(10)
C34T H34C 0.9900
C34T H34D 0.9900
C35T C36T 1.516(9)
C35T H35C 0.9900
C35T H35D 0.9900
C36T H36C 0.9900
C36T H36D 0.9900
O10T C37T 1.423(9)
O10T C40T 1.439(10)
C37T C38T 1.508(10)
C37T H37C 0.9900
C37T H37D 0.9900
C38T C39T 1.502(10)
C38T H38C 0.9900
C38T H38D 0.9900
C39T C40T 1.529(10)
C39T H39C 0.9900
C39T H39D 0.9900
C40T H40C 0.9900
C40T H40D 0.9900
O11T C44T 1.444(9)
O11T C41T 1.452(10)
C41T C42T 1.515(10)
C41T H41C 0.9900
C41T H41D 0.9900
C42T C43T 1.490(10)
C42T H42C 0.9900
C42T H42D 0.9900
C43T C44T 1.496(10)
C43T H43C 0.9900
C43T H43D 0.9900
C44T H44C 0.9900
C44T H44D 0.9900
O12T C48T 1.430(10)
O12T C45T 1.432(10)
C45T C46T 1.497(10)
C45T H45C 0.9900
C45T H45D 0.9900
C46T C47T 1.503(10)
C46T H46C 0.9900
C46T H46D 0.9900
C47T C48T 1.511(10)
C47T H47C 0.9900
C47T H47D 0.9900
C48T H48C 0.9900
C48T H48D 0.9900
O13T C49T 1.398(9)
O13T C52T 1.411(9)
C49T C50T 1.502(9)
C49T H49A 0.9900
C49T H49B 0.9900
C50T C51T 1.482(9)
C50T H50A 0.9900
C50T H50B 0.9900
C51T C52T 1.496(9)
C51T H51A 0.9900
C51T H51B 0.9900
C52T H52A 0.9900
C52T H52B 0.9900
O14T C53T 1.422(10)
O14T C56T 1.429(10)
C53T C54T 1.514(10)
C53T H53A 0.9900
C53T H53B 0.9900
C54T C55T 1.505(10)
C54T H54A 0.9900
C54T H54B 0.9900
C55T C56T 1.518(10)
C55T H55A 0.9900
C55T H55B 0.9900
C56T H56A 0.9900
C56T H56B 0.9900
O15T C60T 1.429(10)
O15T C57T 1.437(10)
C57T C58T 1.520(10)
C57T H57A 0.9900
C57T H57B 0.9900
C58T C59T 1.514(10)
C58T H58A 0.9900
C58T H58B 0.9900
C59T C60T 1.527(10)
C59T H59A 0.9900
C59T H59B 0.9900
C60T H60A 0.9900
C60T H60B 0.9900
O16T C64T 1.422(10)
O16T C61T 1.424(9)
C61T C62T 1.513(7)
C61T H61A 0.9900
C61T H61B 0.9900
C62T C63T 1.49(3)
C62T H62A 0.9900
C62T H62B 0.9900
C63T C64T 1.516(10)
C63T H63A 0.9900
C63T H63B 0.9900
C64T H64A 0.9900
C64T H64B 0.9900
O17T C68T 1.393(9)
O17T C65T 1.399(9)
C65T C66T 1.511(8)
C65T H65A 0.9900
C65T H65B 0.9900
C66T C67T 1.488(9)
C66T H66A 0.9900
C66T H66B 0.9900
C67T C68T 1.500(8)
C67T H67A 0.9900
C67T H67B 0.9900
C68T H68A 0.9900
C68T H68B 0.9900
O18T C69T 1.418(10)
O18T C72T 1.419(10)
C69T C70T 1.521(10)
C69T H69A 0.9900
C69T H69B 0.9900
C70T C71T 1.517(10)
C70T H70A 0.9900
C70T H70B 0.9900
C71T C72T 1.520(10)
C71T H71A 0.9900
C71T H71B 0.9900
C72T H72A 0.9900
C72T H72B 0.9900
O19T C73T 1.421(9)
O19T C76T 1.435(10)
C73T C74T 1.511(10)
C73T H73A 0.9900
C73T H73B 0.9900
C74T C75T 1.522(10)
C74T H74A 0.9900
C74T H74B 0.9900
C75T C76T 1.521(10)
C75T H75A 0.9900
C75T H75B 0.9900
C76T H76A 0.9900
C76T H76B 0.9900
O20T C80T 1.430(10)
O20T C77T 1.436(10)
C77T C78T 1.517(10)
C77T H77A 0.9900
C77T H77B 0.9900
C78T C79T 1.512(10)
C78T H78A 0.9900
C78T H78B 0.9900
C79T C80T 1.509(10)
C79T H79A 0.9900
C79T H79B 0.9900
C80T H80A 0.9900
C80T H80B 0.9900
